data_7105568
loop_
_publ_author_name
'Hupka, Florian'
'Hahn, F. Ekkehardt'

_publ_section_title
;
 A banana-shaped dinuclear complex with a tris(benzene-o-dithiolato)
 ligand.
;
_journal_issue 21
_journal_name_full 'Chemical communications (Cambridge, England)'
_journal_page_first 3744
_journal_page_last 3746
_journal_paper_doi 10.1039/b926939h
_journal_volume 46
_journal_year 2010
_chemical_formula_sum 'C142 H164 N28 O14 S14 Ti2'
_chemical_formula_weight 3031.65
_chemical_name_systematic
;
?
;
_space_group_IT_number 2
_symmetry_cell_setting triclinic
_symmetry_space_group_name_Hall '-P 1'
_symmetry_space_group_name_H-M 'P -1'
_atom_sites_solution_hydrogens geom
_atom_sites_solution_primary direct
_atom_sites_solution_secondary difmap
_audit_creation_method SHELXL-97
_cell_angle_alpha 84.555(4)
_cell_angle_beta 78.851(4)
_cell_angle_gamma 87.166(4)
_cell_formula_units_Z 2
_cell_length_a 14.6767(10)
_cell_length_b 21.0095(12)
_cell_length_c 25.8753(14)
_cell_measurement_reflns_used 900
_cell_measurement_temperature 153(1)
_cell_measurement_theta_max 75
_cell_measurement_theta_min 1
_cell_volume 7788.8(8)
_computing_cell_refinement 'SAINT (Bruker AXS, 2000)'
_computing_data_collection 'SMART (Bruker AXS, 2000)'
_computing_data_reduction 'SAINT,SADABS (Bruker AXS, 2000)'
_computing_molecular_graphics
;
ORTEP3,L.J. Farrugia, J. Appl. Cryst. (1997) 30, 565
;
_computing_structure_refinement
;
SHELXL-97, G. M. Sheldrick, Acta Cryst. (2008) A64, 112-122
;
_computing_structure_solution
;
SHELXS-97 , G. M. Sheldrick, Acta Cryst. (2008) A64, 112-122
;
_diffrn_ambient_temperature 153(1)
_diffrn_detector_area_resol_mean 80
_diffrn_measured_fraction_theta_full 0.856
_diffrn_measured_fraction_theta_max 0.856
_diffrn_measurement_device_type 'CCD area detector'
_diffrn_measurement_method 'Omega and Phi scans'
_diffrn_radiation_monochromator goebel-mirror
_diffrn_radiation_source 'rotating anode'
_diffrn_radiation_type CuK\a
_diffrn_radiation_wavelength 1.54178
_diffrn_reflns_av_R_equivalents 0.0687
_diffrn_reflns_av_sigmaI/netI 0.1277
_diffrn_reflns_limit_h_max 17
_diffrn_reflns_limit_h_min -15
_diffrn_reflns_limit_k_max 23
_diffrn_reflns_limit_k_min -25
_diffrn_reflns_limit_l_max 30
_diffrn_reflns_limit_l_min -31
_diffrn_reflns_number 45721
_diffrn_reflns_theta_full 72.42
_diffrn_reflns_theta_max 72.42
_diffrn_reflns_theta_min 1.75
_exptl_absorpt_coefficient_mu 3.167
_exptl_absorpt_correction_T_max 0.8838
_exptl_absorpt_correction_T_min 0.7424
_exptl_absorpt_correction_type multi-scan
_exptl_absorpt_process_details
;
Corrections were done with the SADABS program, utilizing the none merged
raw data obtained from the integration process. Integration and final cell
refinement were done with SAINT.

SADABS reports ratio of Tmin/Tmax = 0.735381

;
_exptl_crystal_colour red
_exptl_crystal_density_diffrn 1.293
_exptl_crystal_density_method 'not measured'
_exptl_crystal_description stick
_exptl_crystal_F_000 3184
_exptl_crystal_size_max 0.10
_exptl_crystal_size_mid 0.07
_exptl_crystal_size_min 0.04
_platon_squeeze_details
;
;
_refine_diff_density_max 1.180
_refine_diff_density_min -1.249
_refine_diff_density_rms 0.105
_refine_ls_extinction_method none
_refine_ls_goodness_of_fit_ref 0.997
_refine_ls_hydrogen_treatment noref
_refine_ls_matrix_type fullcycle
_refine_ls_number_parameters 1802
_refine_ls_number_reflns 26396
_refine_ls_number_restraints 0
_refine_ls_restrained_S_all 0.997
_refine_ls_R_factor_all 0.1273
_refine_ls_R_factor_gt 0.0900
_refine_ls_shift/su_max 0.000
_refine_ls_shift/su_mean 0.000
_refine_ls_structure_factor_coef Fsqd
_refine_ls_weighting_details 'calc w=1/[\s2^(Fo2^)+(0.1417P)2^+0.0000P] where P=(Fo2^+2Fc2^)/3'
_refine_ls_weighting_scheme calc
_refine_ls_wR_factor_gt 0.2341
_refine_ls_wR_factor_ref 0.2586
_reflns_number_gt 16405
_reflns_number_total 26396
_reflns_threshold_expression >2sigma(I)
_cod_data_source_file b926939h.txt
_cod_data_source_block platon
_cod_original_sg_symbol_H-M P-1
_cod_database_code 7105568

loop_
_symmetry_equiv_pos_as_xyz
'x, y, z'
'-x, -y, -z'

loop_
_atom_site_label
_atom_site_type_symbol
_atom_site_fract_x
_atom_site_fract_y
_atom_site_fract_z
_atom_site_U_iso_or_equiv
_atom_site_adp_type
_atom_site_occupancy
_atom_site_symmetry_multiplicity
_atom_site_calc_flag
_atom_site_refinement_flags
_atom_site_disorder_assembly
_atom_site_disorder_group
Ti1 Ti -0.21662(7) 0.35175(5) 0.48058(4) 0.0343(2) Uani 1 1 d . . .
Ti1A Ti 0.41414(7) 0.30552(5) -0.22760(4) 0.0341(2) Uani 1 1 d . . .
S1 S -0.11445(10) 0.25681(7) 0.48168(5) 0.0413(3) Uani 1 1 d . . .
S2 S -0.16213(10) 0.36863(7) 0.55938(6) 0.0414(3) Uani 1 1 d . . .
S3 S -0.09463(10) 0.38689(7) 0.40758(6) 0.0412(3) Uani 1 1 d . . .
S4 S -0.26295(10) 0.46241(7) 0.47016(6) 0.0383(3) Uani 1 1 d . . .
S5 S 0.49243(10) 0.25903(7) -0.15680(5) 0.0392(3) Uani 1 1 d . . .
S6 S 0.56149(10) 0.28526(7) -0.28171(5) 0.0390(3) Uani 1 1 d . . .
O1 O -0.0293(3) 0.1007(2) 0.51505(17) 0.0517(11) Uani 1 1 d . . .
O2 O 0.0782(3) 0.5121(2) 0.27655(16) 0.0537(11) Uani 1 1 d . . .
O3 O 0.6674(4) 0.2648(2) -0.06381(18) 0.0702(15) Uani 1 1 d . . .
N1 N 0.3143(3) 0.1679(2) 0.25474(19) 0.0427(12) Uani 1 1 d . . .
N2 N 0.3989(4) 0.1741(2) 0.16534(19) 0.0508(14) Uani 1 1 d . . .
N3 N 0.3669(4) 0.0719(2) 0.21379(19) 0.0485(13) Uani 1 1 d . . .
N4 N 0.2850(4) 0.0682(2) 0.29848(18) 0.0487(13) Uani 1 1 d . . .
H4N H 0.2894 0.0264 0.2974 0.058 Uiso 1 1 calc R . .
N5 N 0.0922(3) 0.1666(2) 0.48545(17) 0.0360(10) Uani 1 1 d . . .
H5N H 0.1181 0.2000 0.4939 0.043 Uiso 1 1 calc R . .
N6 N 0.3366(4) 0.2634(3) 0.2028(2) 0.0639(17) Uani 1 1 d . . .
H6N H 0.3710 0.2837 0.1750 0.077 Uiso 1 1 calc R . .
N7 N 0.0741(3) 0.4184(2) 0.32775(19) 0.0434(12) Uani 1 1 d . . .
H7N H 0.0489 0.3997 0.3588 0.052 Uiso 1 1 calc R . .
N8 N 0.4450(4) 0.0775(2) 0.12918(19) 0.0517(14) Uani 1 1 d . . .
H8N H 0.4439 0.0356 0.1344 0.062 Uiso 1 1 calc R . .
N9 N 0.6150(3) 0.1687(2) -0.07650(18) 0.0440(12) Uani 1 1 d . . .
H9N H 0.6131 0.1423 -0.1007 0.053 Uiso 1 1 calc R . .
C1 C 0.3237(4) 0.1046(3) 0.2546(2) 0.0449(15) Uani 1 1 d . . .
C2 C 0.3506(5) 0.1995(3) 0.2086(2) 0.0464(15) Uani 1 1 d . . .
C3 C 0.4033(4) 0.1104(3) 0.1707(2) 0.0455(15) Uani 1 1 d . . .
C4 C 0.2377(4) 0.0923(3) 0.3460(2) 0.0431(14) Uani 1 1 d . . .
C5 C 0.1530(5) 0.0674(3) 0.3707(3) 0.0506(16) Uani 1 1 d . . .
H5 H 0.1265 0.0355 0.3550 0.061 Uiso 1 1 calc R . .
C6 C 0.1061(4) 0.0890(3) 0.4184(2) 0.0489(16) Uani 1 1 d . . .
H6 H 0.0499 0.0698 0.4359 0.059 Uiso 1 1 calc R . .
C7 C 0.1404(4) 0.1377(3) 0.4406(2) 0.0391(13) Uani 1 1 d . . .
C8 C 0.2250(4) 0.1626(3) 0.4153(2) 0.0429(14) Uani 1 1 d . . .
H8 H 0.2495 0.1963 0.4298 0.051 Uiso 1 1 calc R . .
C9 C 0.2746(4) 0.1394(3) 0.3694(2) 0.0400(13) Uani 1 1 d . . .
H9 H 0.3339 0.1556 0.3540 0.048 Uiso 1 1 calc R . .
C10 C 0.0115(4) 0.1494(3) 0.5170(2) 0.0397(13) Uani 1 1 d . . .
C11 C -0.0242(4) 0.1973(3) 0.5567(2) 0.0357(12) Uani 1 1 d . . .
C12 C -0.0780(4) 0.2509(2) 0.5422(2) 0.0330(12) Uani 1 1 d . . .
C13 C -0.1034(4) 0.2984(3) 0.5780(2) 0.0360(12) Uani 1 1 d . . .
C14 C -0.0770(4) 0.2897(3) 0.6272(2) 0.0399(13) Uani 1 1 d . . .
H14 H -0.0934 0.3217 0.6512 0.048 Uiso 1 1 calc R . .
C15 C -0.0275(4) 0.2356(3) 0.6417(2) 0.0426(14) Uani 1 1 d . . .
H15 H -0.0121 0.2300 0.6759 0.051 Uiso 1 1 calc R . .
C16 C -0.0005(4) 0.1899(3) 0.6070(2) 0.0449(15) Uani 1 1 d . . .
H16 H 0.0344 0.1530 0.6170 0.054 Uiso 1 1 calc R . .
C17 C 0.2728(5) 0.3021(3) 0.2360(2) 0.0503(16) Uani 1 1 d . . .
C18 C 0.2511(5) 0.2899(3) 0.2916(3) 0.0561(18) Uani 1 1 d . . .
H18 H 0.2799 0.2551 0.3092 0.067 Uiso 1 1 calc R . .
C19 C 0.1857(5) 0.3308(3) 0.3200(2) 0.0478(15) Uani 1 1 d . . .
H19 H 0.1702 0.3231 0.3574 0.057 Uiso 1 1 calc R . .
C20 C 0.1434(4) 0.3815(3) 0.2956(2) 0.0409(13) Uani 1 1 d . . .
C21 C 0.1669(4) 0.3940(3) 0.2408(2) 0.0448(14) Uani 1 1 d . . .
H21 H 0.1396 0.4297 0.2235 0.054 Uiso 1 1 calc R . .
C22 C 0.2303(4) 0.3538(3) 0.2120(2) 0.0490(15) Uani 1 1 d . . .
H22 H 0.2450 0.3619 0.1747 0.059 Uiso 1 1 calc R . .
C23 C 0.0428(4) 0.4782(3) 0.3161(2) 0.0417(14) Uani 1 1 d . . .
C24 C -0.0389(4) 0.5047(3) 0.3549(2) 0.0365(12) Uani 1 1 d . . .
C25 C -0.1042(4) 0.4700(3) 0.3924(2) 0.0347(12) Uani 1 1 d . . .
C26 C -0.1787(4) 0.5039(2) 0.4224(2) 0.0351(12) Uani 1 1 d . . .
C27 C -0.1862(4) 0.5701(3) 0.4150(2) 0.0448(14) Uani 1 1 d . . .
H27 H -0.2368 0.5921 0.4353 0.054 Uiso 1 1 calc R . .
C28 C -0.1217(4) 0.6046(3) 0.3787(2) 0.0468(15) Uani 1 1 d . . .
H28 H -0.1271 0.6499 0.3742 0.056 Uiso 1 1 calc R . .
C29 C -0.0488(4) 0.5718(3) 0.3488(2) 0.0464(15) Uani 1 1 d . . .
H29 H -0.0044 0.5953 0.3236 0.056 Uiso 1 1 calc R . .
C30 C 0.4897(5) 0.1030(3) 0.0786(2) 0.0507(17) Uani 1 1 d . . .
C31 C 0.5482(9) 0.1513(6) 0.0706(3) 0.132(5) Uani 1 1 d . . .
H31 H 0.5594 0.1711 0.1002 0.158 Uiso 1 1 calc R . .
C32 C 0.5935(9) 0.1734(6) 0.0197(3) 0.135(5) Uani 1 1 d . . .
H32 H 0.6353 0.2075 0.0156 0.161 Uiso 1 1 calc R . .
C33 C 0.5789(4) 0.1473(3) -0.0234(2) 0.0460(15) Uani 1 1 d . . .
C34 C 0.5287(11) 0.0954(5) -0.0138(3) 0.169(7) Uani 1 1 d . . .
H34 H 0.5204 0.0731 -0.0427 0.203 Uiso 1 1 calc R . .
C35 C 0.4878(12) 0.0723(5) 0.0369(3) 0.180(8) Uani 1 1 d . . .
H35 H 0.4572 0.0328 0.0417 0.216 Uiso 1 1 calc R . .
C36 C 0.6524(4) 0.2264(3) -0.0934(2) 0.0435(14) Uani 1 1 d . . .
C37 C 0.6784(4) 0.2405(3) -0.1526(2) 0.0402(13) Uani 1 1 d . . .
C38 C 0.6121(4) 0.2542(3) -0.1849(2) 0.0370(12) Uani 1 1 d . . .
C39 C 0.6419(4) 0.2706(3) -0.2391(2) 0.0352(12) Uani 1 1 d . . .
C40 C 0.7364(4) 0.2722(3) -0.2601(2) 0.0460(15) Uani 1 1 d . . .
H40 H 0.7567 0.2817 -0.2971 0.055 Uiso 1 1 calc R . .
C41 C 0.8017(4) 0.2598(3) -0.2276(3) 0.0525(16) Uani 1 1 d . . .
H41 H 0.8662 0.2622 -0.2421 0.063 Uiso 1 1 calc R . .
C42 C 0.7724(4) 0.2443(3) -0.1748(3) 0.0501(16) Uani 1 1 d . . .
H42 H 0.8171 0.2359 -0.1527 0.060 Uiso 1 1 calc R . .
S1A S 0.31760(10) 0.21126(7) -0.21201(5) 0.0370(3) Uani 1 1 d . . .
S2A S 0.35750(11) 0.31830(7) -0.30937(6) 0.0426(3) Uani 1 1 d . . .
S3A S 0.29354(10) 0.34959(6) -0.16128(6) 0.0386(3) Uani 1 1 d . . .
S4A S 0.45742(10) 0.41513(7) -0.24013(5) 0.0400(3) Uani 1 1 d . . .
S5A S -0.28958(9) 0.30103(7) 0.41832(5) 0.0398(3) Uani 1 1 d . . .
S6A S -0.36345(9) 0.33106(7) 0.53801(5) 0.0366(3) Uani 1 1 d . . .
O1A O 0.2095(3) 0.05724(19) -0.21544(17) 0.0494(11) Uani 1 1 d . . .
O2A O 0.1190(4) 0.4909(2) -0.0576(2) 0.089(2) Uani 1 1 d . . .
O3A O -0.4339(3) 0.3032(2) 0.32432(16) 0.0513(11) Uani 1 1 d . . .
N1A N -0.1266(3) 0.1543(2) 0.02827(18) 0.0420(11) Uani 1 1 d . . .
N2A N -0.1979(3) 0.1674(2) 0.11779(18) 0.0405(11) Uani 1 1 d . . .
N3A N -0.1983(4) 0.0653(2) 0.08321(18) 0.0448(12) Uani 1 1 d . . .
N4A N -0.1334(4) 0.0572(2) -0.00369(19) 0.0533(14) Uani 1 1 d . . .
H4NA H -0.1570 0.0189 0.0006 0.064 Uiso 1 1 calc R . .
N5A N 0.1028(3) 0.1383(2) -0.19488(17) 0.0374(11) Uani 1 1 d . . .
H5NA H 0.0887 0.1778 -0.2061 0.045 Uiso 1 1 calc R . .
N6A N -0.1231(3) 0.2493(2) 0.06743(18) 0.0439(12) Uani 1 1 d . . .
H6NA H -0.1489 0.2709 0.0943 0.053 Uiso 1 1 calc R . .
N7A N 0.1332(4) 0.3933(3) -0.0823(2) 0.0581(16) Uani 1 1 d . . .
H7NA H 0.1623 0.3707 -0.1078 0.070 Uiso 1 1 calc R . .
N8A N -0.2608(4) 0.0785(2) 0.16990(19) 0.0506(14) Uani 1 1 d . . .
H8NA H -0.2646 0.0365 0.1731 0.061 Uiso 1 1 calc R . .
N9A N -0.4128(3) 0.1991(2) 0.35365(18) 0.0414(11) Uani 1 1 d . . .
H9NA H -0.4189 0.1731 0.3828 0.050 Uiso 1 1 calc R . .
C1A C -0.1535(4) 0.0943(3) 0.0375(2) 0.0419(14) Uani 1 1 d . . .
C2A C -0.1496(4) 0.1885(3) 0.0708(2) 0.0419(14) Uani 1 1 d . . .
C3A C -0.2191(4) 0.1058(3) 0.1224(2) 0.0429(14) Uani 1 1 d . . .
C4A C -0.0765(4) 0.0762(3) -0.0533(2) 0.0442(14) Uani 1 1 d . . .
C5A C -0.0075(5) 0.0343(3) -0.0760(2) 0.0499(16) Uani 1 1 d . . .
H5A H -0.0010 -0.0074 -0.0591 0.060 Uiso 1 1 calc R . .
C6A C 0.0529(4) 0.0524(3) -0.1236(2) 0.0445(14) Uani 1 1 d . . .
H6A H 0.0999 0.0232 -0.1387 0.053 Uiso 1 1 calc R . .
C7A C 0.0439(4) 0.1127(3) -0.1484(2) 0.0392(13) Uani 1 1 d . . .
C8A C -0.0290(4) 0.1538(3) -0.1267(2) 0.0436(14) Uani 1 1 d . . .
H8A H -0.0367 0.1951 -0.1441 0.052 Uiso 1 1 calc R . .
C9A C -0.0894(4) 0.1351(3) -0.0806(2) 0.0485(15) Uani 1 1 d . . .
H9A H -0.1402 0.1626 -0.0675 0.058 Uiso 1 1 calc R . .
C10A C 0.1773(4) 0.1107(3) -0.2242(2) 0.0344(12) Uani 1 1 d . . .
C11A C 0.2157(4) 0.1554(3) -0.2725(2) 0.0350(12) Uani 1 1 d . . .
C12A C 0.2726(4) 0.2057(3) -0.2694(2) 0.0334(12) Uani 1 1 d . . .
C13A C 0.2966(4) 0.2496(3) -0.3136(2) 0.0381(13) Uani 1 1 d . . .
C14A C 0.2653(4) 0.2428(3) -0.3606(2) 0.0448(14) Uani 1 1 d . . .
H14A H 0.2798 0.2737 -0.3900 0.054 Uiso 1 1 calc R . .
C15A C 0.2131(4) 0.1909(3) -0.3637(2) 0.0514(16) Uani 1 1 d . . .
H15A H 0.1945 0.1850 -0.3961 0.062 Uiso 1 1 calc R . .
C16A C 0.1874(4) 0.1469(3) -0.3199(2) 0.0442(14) Uani 1 1 d . . .
H16A H 0.1509 0.1116 -0.3224 0.053 Uiso 1 1 calc R . .
C17A C -0.0607(4) 0.2842(3) 0.0278(2) 0.0408(14) Uani 1 1 d . . .
C18A C -0.0186(5) 0.2622(3) -0.0199(3) 0.0563(18) Uani 1 1 d . . .
H18A H -0.0321 0.2210 -0.0281 0.068 Uiso 1 1 calc R . .
C19A C 0.0432(5) 0.2998(3) -0.0556(3) 0.063(2) Uani 1 1 d . . .
H19A H 0.0704 0.2842 -0.0885 0.075 Uiso 1 1 calc R . .
C20A C 0.0667(4) 0.3597(3) -0.0448(3) 0.0465(15) Uani 1 1 d . . .
C21A C 0.0247(4) 0.3827(3) 0.0034(2) 0.0430(14) Uani 1 1 d . . .
H21A H 0.0392 0.4237 0.0116 0.052 Uiso 1 1 calc R . .
C22A C -0.0381(4) 0.3455(3) 0.0390(2) 0.0430(14) Uani 1 1 d . . .
H22A H -0.0665 0.3614 0.0717 0.052 Uiso 1 1 calc R . .
C23A C 0.1596(4) 0.4527(3) -0.0859(2) 0.0411(14) Uani 1 1 d . . .
C24A C 0.2423(4) 0.4731(3) -0.1279(2) 0.0381(13) Uani 1 1 d . . .
C25A C 0.3044(4) 0.4326(2) -0.1612(2) 0.0342(12) Uani 1 1 d . . .
C26A C 0.3769(4) 0.4612(3) -0.1993(2) 0.0368(12) Uani 1 1 d . . .
C27A C 0.3877(4) 0.5272(3) -0.2028(2) 0.0457(15) Uani 1 1 d . . .
H27A H 0.4364 0.5460 -0.2285 0.055 Uiso 1 1 calc R . .
C28A C 0.3292(4) 0.5662(3) -0.1696(3) 0.0504(16) Uani 1 1 d . . .
H28A H 0.3382 0.6109 -0.1721 0.060 Uiso 1 1 calc R . .
C29A C 0.2574(4) 0.5388(3) -0.1327(3) 0.0466(15) Uani 1 1 d . . .
H29A H 0.2171 0.5654 -0.1100 0.056 Uiso 1 1 calc R . .
C30A C -0.2995(4) 0.1114(3) 0.2157(2) 0.0440(14) Uani 1 1 d . . .
C31A C -0.3468(5) 0.1699(3) 0.2124(2) 0.0515(16) Uani 1 1 d . . .
H31A H -0.3540 0.1896 0.1788 0.062 Uiso 1 1 calc R . .
C32A C -0.3830(4) 0.1993(3) 0.2566(2) 0.0481(15) Uani 1 1 d . . .
H32A H -0.4130 0.2402 0.2533 0.058 Uiso 1 1 calc R . .
C33A C -0.3772(4) 0.1709(3) 0.3063(2) 0.0397(13) Uani 1 1 d . . .
C34A C -0.3311(5) 0.1124(3) 0.3093(2) 0.0509(16) Uani 1 1 d . . .
H34A H -0.3263 0.0922 0.3431 0.061 Uiso 1 1 calc R . .
C35A C -0.2915(5) 0.0818(3) 0.2649(2) 0.0505(17) Uani 1 1 d . . .
H35A H -0.2596 0.0416 0.2681 0.061 Uiso 1 1 calc R . .
C36A C -0.4388(4) 0.2612(3) 0.3602(2) 0.0376(13) Uani 1 1 d . . .
C37A C -0.4705(4) 0.2742(3) 0.4179(2) 0.0371(13) Uani 1 1 d . . .
C38A C -0.4079(4) 0.2925(2) 0.4473(2) 0.0322(11) Uani 1 1 d . . .
C39A C -0.4403(4) 0.3074(2) 0.4999(2) 0.0333(12) Uani 1 1 d . . .
C40A C -0.5346(4) 0.3017(3) 0.5211(2) 0.0414(14) Uani 1 1 d . . .
H40A H -0.5568 0.3098 0.5569 0.050 Uiso 1 1 calc R . .
C41A C -0.5966(4) 0.2845(3) 0.4911(2) 0.0474(15) Uani 1 1 d . . .
H41A H -0.6609 0.2822 0.5060 0.057 Uiso 1 1 calc R . .
C42A C -0.5643(4) 0.2708(3) 0.4390(3) 0.0491(15) Uani 1 1 d . . .
H42A H -0.6065 0.2591 0.4182 0.059 Uiso 1 1 calc R . .
N10 N 0.0450(5) 0.1542(3) 0.1871(3) 0.077(2) Uani 1 1 d . . .
C43 C 0.1441(7) 0.1309(6) 0.1811(5) 0.140(5) Uani 1 1 d . . .
H43A H 0.1833 0.1665 0.1835 0.210 Uiso 1 1 calc R . .
H43B H 0.1637 0.1138 0.1466 0.210 Uiso 1 1 calc R . .
H43C H 0.1501 0.0972 0.2092 0.210 Uiso 1 1 calc R . .
C44 C 0.0376(8) 0.2027(6) 0.1426(4) 0.122(4) Uani 1 1 d . . .
H44A H -0.0249 0.2226 0.1481 0.183 Uiso 1 1 calc R . .
H44B H 0.0493 0.1821 0.1094 0.183 Uiso 1 1 calc R . .
H44C H 0.0836 0.2355 0.1408 0.183 Uiso 1 1 calc R . .
C45 C -0.0082(7) 0.0966(5) 0.1796(4) 0.111(4) Uani 1 1 d . . .
H45A H -0.0007 0.0622 0.2070 0.167 Uiso 1 1 calc R . .
H45B H 0.0161 0.0818 0.1447 0.167 Uiso 1 1 calc R . .
H45C H -0.0742 0.1087 0.1825 0.167 Uiso 1 1 calc R . .
C46 C 0.0065(5) 0.1799(3) 0.2389(3) 0.0587(18) Uani 1 1 d . . .
C47 C -0.0862(5) 0.1952(3) 0.2500(3) 0.0606(18) Uani 1 1 d . . .
H47 H -0.1247 0.1883 0.2255 0.073 Uiso 1 1 calc R . .
C48 C -0.1245(6) 0.2213(3) 0.2981(3) 0.070(2) Uani 1 1 d . . .
H48 H -0.1887 0.2331 0.3058 0.084 Uiso 1 1 calc R . .
C49 C -0.0693(6) 0.2296(4) 0.3336(3) 0.074(2) Uani 1 1 d . . .
H49 H -0.0951 0.2465 0.3663 0.089 Uiso 1 1 calc R . .
C50 C 0.0238(7) 0.2135(4) 0.3218(3) 0.078(2) Uani 1 1 d . . .
H50 H 0.0625 0.2202 0.3462 0.094 Uiso 1 1 calc R . .
C51 C 0.0616(6) 0.1877(4) 0.2755(3) 0.074(2) Uani 1 1 d . . .
H51 H 0.1256 0.1752 0.2684 0.089 Uiso 1 1 calc R . .
N11 N 0.5208(3) 0.4880(2) 0.38949(16) 0.0336(10) Uani 1 1 d . . .
C52 C 0.4923(4) 0.4453(3) 0.4396(2) 0.0439(14) Uani 1 1 d . . .
H52A H 0.4399 0.4656 0.4624 0.066 Uiso 1 1 calc R . .
H52B H 0.5447 0.4385 0.4581 0.066 Uiso 1 1 calc R . .
H52C H 0.4736 0.4041 0.4309 0.066 Uiso 1 1 calc R . .
C53 C 0.6073(4) 0.4601(3) 0.3570(2) 0.0515(17) Uani 1 1 d . . .
H53A H 0.5993 0.4144 0.3547 0.077 Uiso 1 1 calc R . .
H53B H 0.6605 0.4654 0.3738 0.077 Uiso 1 1 calc R . .
H53C H 0.6183 0.4822 0.3214 0.077 Uiso 1 1 calc R . .
C54 C 0.5439(4) 0.5517(3) 0.4049(3) 0.0493(15) Uani 1 1 d . . .
H54A H 0.5572 0.5818 0.3732 0.074 Uiso 1 1 calc R . .
H54B H 0.5985 0.5465 0.4217 0.074 Uiso 1 1 calc R . .
H54C H 0.4910 0.5683 0.4298 0.074 Uiso 1 1 calc R . .
C55 C 0.4422(4) 0.4919(3) 0.3601(2) 0.0332(12) Uani 1 1 d . . .
C56 C 0.4288(4) 0.4414(3) 0.3320(2) 0.0410(13) Uani 1 1 d . . .
H56 H 0.4699 0.4050 0.3308 0.049 Uiso 1 1 calc R . .
C57 C 0.3548(4) 0.4445(3) 0.3057(2) 0.0448(14) Uani 1 1 d . . .
H57 H 0.3447 0.4096 0.2869 0.054 Uiso 1 1 calc R . .
C58 C 0.2955(4) 0.4975(3) 0.3066(2) 0.0445(14) Uani 1 1 d . . .
H58 H 0.2455 0.4996 0.2879 0.053 Uiso 1 1 calc R . .
C59 C 0.3096(4) 0.5473(3) 0.3347(2) 0.0423(14) Uani 1 1 d . . .
H59 H 0.2680 0.5834 0.3358 0.051 Uiso 1 1 calc R . .
C60 C 0.3828(4) 0.5460(3) 0.3615(2) 0.0396(13) Uani 1 1 d . . .
H60 H 0.3923 0.5810 0.3803 0.047 Uiso 1 1 calc R . .
N12 N 0.6931(4) 0.1319(2) 0.5947(2) 0.0500(13) Uani 1 1 d . . .
C61 C 0.6871(5) 0.1602(3) 0.5394(3) 0.065(2) Uani 1 1 d . . .
H61A H 0.6704 0.1269 0.5191 0.097 Uiso 1 1 calc R . .
H61B H 0.7474 0.1772 0.5219 0.097 Uiso 1 1 calc R . .
H61C H 0.6396 0.1948 0.5413 0.097 Uiso 1 1 calc R . .
C62 C 0.7170(5) 0.1821(3) 0.6272(3) 0.0616(19) Uani 1 1 d . . .
H62A H 0.6706 0.2173 0.6280 0.092 Uiso 1 1 calc R . .
H62B H 0.7785 0.1983 0.6114 0.092 Uiso 1 1 calc R . .
H62C H 0.7174 0.1633 0.6633 0.092 Uiso 1 1 calc R . .
C63 C 0.7725(4) 0.0829(4) 0.5892(3) 0.064(2) Uani 1 1 d . . .
H63A H 0.7798 0.0640 0.6243 0.095 Uiso 1 1 calc R . .
H63B H 0.8299 0.1037 0.5714 0.095 Uiso 1 1 calc R . .
H63C H 0.7592 0.0493 0.5681 0.095 Uiso 1 1 calc R . .
C64 C 0.6033(4) 0.1034(3) 0.6209(2) 0.0454(15) Uani 1 1 d . . .
C65 C 0.5258(5) 0.1441(3) 0.6280(2) 0.0516(16) Uani 1 1 d . . .
H65 H 0.5309 0.1886 0.6176 0.062 Uiso 1 1 calc R . .
C66 C 0.4400(5) 0.1184(4) 0.6507(3) 0.065(2) Uani 1 1 d . . .
H66 H 0.3858 0.1455 0.6549 0.078 Uiso 1 1 calc R . .
C67 C 0.4327(5) 0.0548(4) 0.6669(3) 0.0595(18) Uani 1 1 d . . .
H67 H 0.3737 0.0379 0.6822 0.071 Uiso 1 1 calc R . .
C68 C 0.5111(5) 0.0149(4) 0.6612(3) 0.0629(19) Uani 1 1 d . . .
H68 H 0.5066 -0.0291 0.6735 0.076 Uiso 1 1 calc R . .
C69 C 0.5983(4) 0.0402(3) 0.6370(3) 0.0510(16) Uani 1 1 d . . .
H69 H 0.6526 0.0132 0.6320 0.061 Uiso 1 1 calc R . .
N13 N 0.6447(4) 0.4474(2) 0.8593(2) 0.0505(13) Uani 1 1 d . . .
C70 C 0.5655(6) 0.4085(4) 0.8921(3) 0.078(2) Uani 1 1 d . . .
H70A H 0.5887 0.3651 0.9010 0.116 Uiso 1 1 calc R . .
H70B H 0.5162 0.4065 0.8717 0.116 Uiso 1 1 calc R . .
H70C H 0.5408 0.4289 0.9246 0.116 Uiso 1 1 calc R . .
C71 C 0.6027(5) 0.5083(3) 0.8381(3) 0.0613(19) Uani 1 1 d . . .
H71A H 0.5687 0.5312 0.8676 0.092 Uiso 1 1 calc R . .
H71B H 0.5597 0.4986 0.8155 0.092 Uiso 1 1 calc R . .
H71C H 0.6520 0.5351 0.8174 0.092 Uiso 1 1 calc R . .
C72 C 0.6882(5) 0.4108(3) 0.8137(3) 0.0547(17) Uani 1 1 d . . .
H72A H 0.7387 0.4353 0.7915 0.082 Uiso 1 1 calc R . .
H72B H 0.6414 0.4036 0.7927 0.082 Uiso 1 1 calc R . .
H72C H 0.7130 0.3696 0.8268 0.082 Uiso 1 1 calc R . .
C73 C 0.7168(5) 0.4584(3) 0.8904(3) 0.0577(18) Uani 1 1 d . . .
C74 C 0.7368(7) 0.5183(4) 0.8995(4) 0.092(3) Uani 1 1 d . . .
H74 H 0.7025 0.5543 0.8873 0.110 Uiso 1 1 calc R . .
C75 C 0.8069(10) 0.5265(5) 0.9263(6) 0.156(6) Uani 1 1 d . . .
H75 H 0.8213 0.5684 0.9326 0.188 Uiso 1 1 calc R . .
C76 C 0.8555(9) 0.4755(5) 0.9437(5) 0.154(6) Uani 1 1 d . . .
H76 H 0.9056 0.4819 0.9609 0.185 Uiso 1 1 calc R . .
C77 C 0.8329(6) 0.4124(4) 0.9368(3) 0.082(3) Uani 1 1 d . . .
H77 H 0.8655 0.3764 0.9503 0.098 Uiso 1 1 calc R . .
C78 C 0.7626(5) 0.4050(3) 0.9100(3) 0.0574(18) Uani 1 1 d . . .
H78 H 0.7454 0.3634 0.9049 0.069 Uiso 1 1 calc R . .
S13 S 0.1662(2) 0.95715(14) 0.24258(12) 0.1050(8) Uani 1 1 d . . .
O4 O 0.2321(3) 0.9439(2) 0.2842(2) 0.0648(13) Uani 1 1 d . . .
C79 C 0.0817(6) 0.9028(4) 0.2551(4) 0.092(3) Uani 1 1 d . . .
H79A H 0.1091 0.8604 0.2480 0.138 Uiso 1 1 calc R . .
H79B H 0.0362 0.9144 0.2324 0.138 Uiso 1 1 calc R . .
H79C H 0.0507 0.9023 0.2923 0.138 Uiso 1 1 calc R . .
C80 C 0.2143(8) 0.9322(5) 0.1819(6) 0.146(5) Uani 1 1 d . . .
H80A H 0.2749 0.9516 0.1693 0.220 Uiso 1 1 calc R . .
H80B H 0.1732 0.9452 0.1569 0.220 Uiso 1 1 calc R . .
H80C H 0.2225 0.8855 0.1848 0.220 Uiso 1 1 calc R . .
S14 S 0.48249(12) 0.09301(7) 0.83294(6) 0.0500(4) Uani 1 1 d . . .
O5 O 0.5546(3) 0.0625(2) 0.86392(16) 0.0529(11) Uani 1 1 d . . .
C81 C 0.5463(5) 0.1135(3) 0.7688(2) 0.0552(17) Uani 1 1 d . . .
H81A H 0.5897 0.1470 0.7702 0.083 Uiso 1 1 calc R . .
H81B H 0.5035 0.1293 0.7454 0.083 Uiso 1 1 calc R . .
H81C H 0.5811 0.0757 0.7552 0.083 Uiso 1 1 calc R . .
C82 C 0.4187(5) 0.0299(3) 0.8182(3) 0.0643(19) Uani 1 1 d . . .
H82A H 0.4596 0.0032 0.7938 0.096 Uiso 1 1 calc R . .
H82B H 0.3671 0.0477 0.8018 0.096 Uiso 1 1 calc R . .
H82C H 0.3942 0.0038 0.8509 0.096 Uiso 1 1 calc R . .
O6 O 0.0397(3) 0.2657(2) 0.78040(19) 0.0595(13) Uani 1 1 d . . .
N14 N 0.0652(4) 0.3708(3) 0.7821(2) 0.0521(13) Uani 1 1 d . . .
C83 C -0.0237(6) 0.3840(4) 0.8158(3) 0.075(2) Uani 1 1 d . . .
H83A H -0.0561 0.4198 0.7991 0.113 Uiso 1 1 calc R . .
H83B H -0.0135 0.3950 0.8501 0.113 Uiso 1 1 calc R . .
H83C H -0.0616 0.3459 0.8209 0.113 Uiso 1 1 calc R . .
C84 C 0.1282(6) 0.4244(4) 0.7654(3) 0.070(2) Uani 1 1 d . . .
H84A H 0.1872 0.4087 0.7452 0.106 Uiso 1 1 calc R . .
H84B H 0.1397 0.4433 0.7966 0.106 Uiso 1 1 calc R . .
H84C H 0.0998 0.4569 0.7432 0.106 Uiso 1 1 calc R . .
C85 C 0.0887(5) 0.3130(3) 0.7680(3) 0.0571(18) Uani 1 1 d . . .
H85 H 0.1482 0.3070 0.7465 0.069 Uiso 1 1 calc R . .
O7 O 0.5646(4) 0.1078(2) 0.4486(2) 0.0749(16) Uani 1 1 d . . .
N15 N 0.4176(5) 0.0921(3) 0.4969(2) 0.0665(17) Uani 1 1 d . . .
C86 C 0.3409(6) 0.1138(5) 0.5366(3) 0.089(3) Uani 1 1 d . . .
H86A H 0.3613 0.1487 0.5538 0.133 Uiso 1 1 calc R . .
H86B H 0.3210 0.0783 0.5630 0.133 Uiso 1 1 calc R . .
H86C H 0.2889 0.1292 0.5195 0.133 Uiso 1 1 calc R . .
C87 C 0.4003(7) 0.0388(4) 0.4714(4) 0.093(3) Uani 1 1 d . . .
H87A H 0.4538 0.0301 0.4435 0.139 Uiso 1 1 calc R . .
H87B H 0.3449 0.0477 0.4557 0.139 Uiso 1 1 calc R . .
H87C H 0.3902 0.0013 0.4972 0.139 Uiso 1 1 calc R . .
C88 C 0.4976(6) 0.1222(4) 0.4830(3) 0.073(2) Uani 1 1 d . . .
H88 H 0.5039 0.1583 0.5014 0.087 Uiso 1 1 calc R . .
O8 O 0.8529(5) 0.3116(3) 0.16170(19) 0.0825(17) Uani 1 1 d . . .
N16 N 0.8489(4) 0.3674(3) 0.2321(2) 0.0536(14) Uani 1 1 d . . .
C89 C 0.7971(7) 0.3872(5) 0.2818(3) 0.093(3) Uani 1 1 d . . .
H89A H 0.7689 0.4299 0.2760 0.139 Uiso 1 1 calc R . .
H89B H 0.8392 0.3883 0.3069 0.139 Uiso 1 1 calc R . .
H89C H 0.7482 0.3568 0.2963 0.139 Uiso 1 1 calc R . .
C90 C 0.9400(6) 0.3938(5) 0.2100(5) 0.116(4) Uani 1 1 d . . .
H90A H 0.9802 0.3613 0.1914 0.174 Uiso 1 1 calc R . .
H90B H 0.9681 0.4067 0.2387 0.174 Uiso 1 1 calc R . .
H90C H 0.9328 0.4311 0.1852 0.174 Uiso 1 1 calc R . .
C91 C 0.8178(5) 0.3280(3) 0.2043(2) 0.0535(17) Uani 1 1 d . . .
H91 H 0.7598 0.3098 0.2198 0.064 Uiso 1 1 calc R . .
O9 O 0.9513(5) 0.0053(4) 0.3196(3) 0.132(3) Uani 1 1 d . . .
N17 N 0.8708(4) 0.0438(3) 0.3956(3) 0.0674(17) Uani 1 1 d . . .
C92 C 0.8191(7) 0.0969(5) 0.4204(3) 0.092(3) Uani 1 1 d . . .
H92A H 0.8259 0.1352 0.3955 0.138 Uiso 1 1 calc R . .
H92B H 0.8431 0.1046 0.4520 0.138 Uiso 1 1 calc R . .
H92C H 0.7533 0.0866 0.4306 0.138 Uiso 1 1 calc R . .
C93 C 0.8849(10) -0.0100(5) 0.4306(6) 0.170(7) Uani 1 1 d . . .
H93A H 0.8308 -0.0372 0.4365 0.255 Uiso 1 1 calc R . .
H93B H 0.8930 0.0042 0.4643 0.255 Uiso 1 1 calc R . .
H93C H 0.9405 -0.0344 0.4151 0.255 Uiso 1 1 calc R . .
C94 C 0.9070(6) 0.0461(4) 0.3447(4) 0.085(3) Uani 1 1 d . . .
H94 H 0.8968 0.0854 0.3249 0.102 Uiso 1 1 calc R . .
O10 O 0.8304(3) 0.7118(2) 0.5152(2) 0.0622(13) Uani 1 1 d . . .
N18 N 0.8568(3) 0.6064(2) 0.53447(19) 0.0434(12) Uani 1 1 d . . .
C95 C 0.7637(5) 0.5938(3) 0.5619(3) 0.0575(18) Uani 1 1 d . . .
H95A H 0.7264 0.6338 0.5629 0.086 Uiso 1 1 calc R . .
H95B H 0.7651 0.5757 0.5981 0.086 Uiso 1 1 calc R . .
H95C H 0.7362 0.5634 0.5434 0.086 Uiso 1 1 calc R . .
C96 C 0.9203(5) 0.5508(3) 0.5281(3) 0.0607(19) Uani 1 1 d . . .
H96A H 0.8996 0.5226 0.5049 0.091 Uiso 1 1 calc R . .
H96B H 0.9209 0.5276 0.5627 0.091 Uiso 1 1 calc R . .
H96C H 0.9830 0.5650 0.5124 0.091 Uiso 1 1 calc R . .
C97 C 0.8816(4) 0.6624(3) 0.5132(3) 0.0514(16) Uani 1 1 d . . .
H97 H 0.9437 0.6665 0.4944 0.062 Uiso 1 1 calc R . .
O11 O 0.8526(8) 0.9050(6) -0.0509(5) 0.185(4) Uiso 1 1 d . . .
N19 N 0.7808(13) 0.8846(8) 0.0323(8) 0.202(6) Uiso 1 1 d . . .
C98 C 0.7073(15) 0.9355(11) 0.0155(8) 0.220(8) Uiso 1 1 d . . .
C99 C 0.7585(13) 0.8899(9) 0.0832(8) 0.195(7) Uiso 1 1 d . . .
C100 C 0.8518(14) 0.8833(9) -0.0060(8) 0.178(6) Uiso 1 1 d . . .

loop_
_atom_site_aniso_label
_atom_site_aniso_U_11
_atom_site_aniso_U_22
_atom_site_aniso_U_33
_atom_site_aniso_U_23
_atom_site_aniso_U_13
_atom_site_aniso_U_12
Ti1 0.0343(5) 0.0336(6) 0.0322(5) -0.0058(4) 0.0004(4) 0.0054(4)
Ti1A 0.0351(5) 0.0352(6) 0.0293(5) -0.0049(4) 0.0012(4) -0.0010(4)
S1 0.0505(9) 0.0401(8) 0.0334(7) -0.0105(6) -0.0084(6) 0.0142(6)
S2 0.0413(8) 0.0418(9) 0.0407(8) -0.0146(6) -0.0043(6) 0.0079(6)
S3 0.0390(8) 0.0342(8) 0.0446(8) -0.0041(6) 0.0057(6) 0.0031(6)
S4 0.0377(7) 0.0347(8) 0.0404(8) -0.0082(6) -0.0016(6) 0.0067(5)
S5 0.0340(7) 0.0493(9) 0.0303(7) -0.0021(6) 0.0031(6) -0.0010(6)
S6 0.0417(8) 0.0436(8) 0.0276(7) -0.0050(6) 0.0039(6) 0.0013(6)
O1 0.053(3) 0.044(3) 0.052(3) -0.017(2) 0.013(2) -0.005(2)
O2 0.054(3) 0.056(3) 0.042(2) 0.004(2) 0.007(2) 0.008(2)
O3 0.101(4) 0.066(3) 0.044(3) -0.010(2) -0.008(3) -0.023(3)
N1 0.048(3) 0.036(3) 0.039(3) -0.005(2) 0.005(2) 0.007(2)
N2 0.072(4) 0.039(3) 0.032(3) -0.003(2) 0.011(3) 0.010(2)
N3 0.062(3) 0.041(3) 0.034(3) -0.006(2) 0.010(2) 0.013(2)
N4 0.072(4) 0.029(3) 0.034(3) -0.005(2) 0.017(2) 0.009(2)
N5 0.037(3) 0.034(3) 0.033(2) -0.0087(19) 0.004(2) 0.0034(19)
N6 0.095(5) 0.039(3) 0.043(3) -0.006(2) 0.021(3) 0.007(3)
N7 0.044(3) 0.045(3) 0.037(3) -0.005(2) 0.004(2) 0.003(2)
N8 0.073(4) 0.039(3) 0.034(3) -0.003(2) 0.013(3) 0.009(2)
N9 0.051(3) 0.040(3) 0.033(3) -0.001(2) 0.009(2) 0.004(2)
C1 0.050(4) 0.039(4) 0.039(3) -0.006(3) 0.007(3) 0.002(3)
C2 0.062(4) 0.033(3) 0.041(3) -0.005(3) -0.001(3) 0.007(3)
C3 0.055(4) 0.038(3) 0.037(3) -0.003(3) 0.005(3) 0.004(3)
C4 0.053(4) 0.028(3) 0.043(3) -0.001(2) -0.001(3) 0.010(2)
C5 0.057(4) 0.041(4) 0.050(4) -0.013(3) 0.006(3) -0.004(3)
C6 0.044(4) 0.048(4) 0.045(4) -0.008(3) 0.016(3) -0.001(3)
C7 0.039(3) 0.040(3) 0.031(3) -0.006(2) 0.009(2) 0.007(2)
C8 0.040(3) 0.046(4) 0.037(3) 0.001(3) 0.003(3) -0.002(3)
C9 0.033(3) 0.045(3) 0.034(3) 0.000(2) 0.010(2) 0.002(2)
C10 0.042(3) 0.040(3) 0.031(3) -0.006(2) 0.007(2) 0.009(2)
C11 0.035(3) 0.043(3) 0.027(3) -0.003(2) 0.001(2) 0.006(2)
C12 0.036(3) 0.029(3) 0.030(3) -0.005(2) 0.004(2) 0.004(2)
C13 0.031(3) 0.036(3) 0.037(3) -0.007(2) 0.004(2) 0.004(2)
C14 0.035(3) 0.050(4) 0.033(3) -0.012(3) 0.002(2) 0.001(2)
C15 0.037(3) 0.061(4) 0.029(3) -0.009(3) -0.003(2) 0.004(3)
C16 0.047(4) 0.048(4) 0.036(3) -0.004(3) -0.002(3) 0.011(3)
C17 0.065(4) 0.040(4) 0.039(3) -0.009(3) 0.011(3) -0.001(3)
C18 0.076(5) 0.038(4) 0.049(4) -0.002(3) -0.002(3) 0.008(3)
C19 0.063(4) 0.037(4) 0.037(3) -0.009(3) 0.009(3) 0.000(3)
C20 0.040(3) 0.038(3) 0.042(3) -0.009(3) 0.001(3) 0.003(2)
C21 0.039(3) 0.052(4) 0.040(3) -0.005(3) 0.000(3) -0.001(3)
C22 0.056(4) 0.045(4) 0.040(3) -0.005(3) 0.006(3) -0.005(3)
C23 0.033(3) 0.047(4) 0.044(3) -0.008(3) -0.005(3) 0.005(2)
C24 0.040(3) 0.034(3) 0.035(3) -0.002(2) -0.008(2) 0.003(2)
C25 0.038(3) 0.030(3) 0.038(3) -0.005(2) -0.011(2) 0.003(2)
C26 0.044(3) 0.026(3) 0.039(3) -0.012(2) -0.011(3) 0.003(2)
C27 0.051(4) 0.040(4) 0.043(3) -0.010(3) -0.004(3) 0.002(3)
C28 0.060(4) 0.031(3) 0.047(4) -0.005(3) -0.005(3) 0.000(3)
C29 0.053(4) 0.044(4) 0.043(3) -0.001(3) -0.010(3) -0.008(3)
C30 0.075(5) 0.037(4) 0.029(3) 0.001(3) 0.013(3) 0.004(3)
C31 0.183(12) 0.170(12) 0.036(5) -0.011(6) 0.014(6) -0.078(10)
C32 0.167(11) 0.194(12) 0.040(5) -0.004(6) 0.012(6) -0.117(10)
C33 0.054(4) 0.039(4) 0.040(3) -0.004(3) 0.003(3) 0.009(3)
C34 0.35(2) 0.091(8) 0.042(5) -0.033(5) 0.063(8) -0.110(10)
C35 0.38(2) 0.097(8) 0.037(5) -0.028(5) 0.061(8) -0.127(11)
C36 0.042(3) 0.048(4) 0.038(3) 0.002(3) -0.005(3) 0.005(3)
C37 0.043(3) 0.032(3) 0.044(3) -0.004(3) -0.004(3) -0.001(2)
C38 0.034(3) 0.042(3) 0.033(3) -0.005(2) 0.000(2) 0.000(2)
C39 0.039(3) 0.029(3) 0.036(3) -0.009(2) 0.001(2) -0.004(2)
C40 0.041(3) 0.050(4) 0.044(3) -0.013(3) 0.005(3) 0.001(3)
C41 0.036(3) 0.060(4) 0.055(4) -0.002(3) 0.004(3) 0.005(3)
C42 0.038(3) 0.056(4) 0.054(4) -0.001(3) -0.007(3) 0.002(3)
S1A 0.0438(8) 0.0352(8) 0.0310(7) -0.0007(6) -0.0052(6) -0.0038(6)
S2A 0.0490(9) 0.0424(9) 0.0348(7) 0.0035(6) -0.0055(6) -0.0072(6)
S3A 0.0392(8) 0.0304(7) 0.0413(8) -0.0051(6) 0.0053(6) 0.0001(5)
S4A 0.0424(8) 0.0373(8) 0.0367(7) -0.0032(6) 0.0021(6) -0.0039(6)
S5A 0.0336(7) 0.0515(9) 0.0321(7) -0.0109(6) 0.0020(6) 0.0021(6)
S6A 0.0382(7) 0.0377(8) 0.0308(7) -0.0080(6) 0.0028(6) 0.0038(5)
O1A 0.048(2) 0.039(2) 0.054(3) -0.007(2) 0.007(2) 0.0088(18)
O2A 0.119(5) 0.041(3) 0.081(4) -0.020(3) 0.054(3) -0.013(3)
O3A 0.076(3) 0.038(2) 0.037(2) -0.0011(19) -0.007(2) 0.009(2)
N1A 0.047(3) 0.036(3) 0.040(3) -0.006(2) 0.002(2) 0.000(2)
N2A 0.045(3) 0.036(3) 0.036(3) -0.004(2) 0.003(2) 0.000(2)
N3A 0.053(3) 0.040(3) 0.034(3) -0.007(2) 0.011(2) -0.004(2)
N4A 0.076(4) 0.038(3) 0.038(3) -0.009(2) 0.017(3) -0.017(3)
N5A 0.033(2) 0.037(3) 0.036(3) -0.001(2) 0.003(2) 0.0040(19)
N6A 0.054(3) 0.037(3) 0.034(3) -0.009(2) 0.011(2) -0.001(2)
N7A 0.059(3) 0.046(3) 0.057(3) -0.019(3) 0.029(3) -0.007(2)
N8A 0.062(3) 0.040(3) 0.042(3) -0.012(2) 0.015(3) -0.009(2)
N9A 0.057(3) 0.029(3) 0.035(3) -0.008(2) 0.001(2) -0.003(2)
C1A 0.044(3) 0.043(4) 0.035(3) -0.003(3) -0.001(3) 0.001(3)
C2A 0.048(4) 0.039(3) 0.035(3) -0.005(3) 0.002(3) 0.004(3)
C3A 0.047(4) 0.045(4) 0.033(3) -0.007(3) 0.004(3) -0.003(3)
C4A 0.047(4) 0.044(4) 0.039(3) -0.010(3) 0.004(3) -0.011(3)
C5A 0.075(5) 0.029(3) 0.039(3) -0.004(3) 0.005(3) -0.003(3)
C6A 0.051(4) 0.040(4) 0.038(3) -0.010(3) 0.002(3) 0.003(3)
C7A 0.043(3) 0.040(3) 0.032(3) -0.002(2) 0.000(3) -0.006(2)
C8A 0.043(3) 0.042(4) 0.041(3) 0.000(3) 0.000(3) 0.005(3)
C9A 0.045(4) 0.058(4) 0.038(3) -0.006(3) 0.002(3) 0.007(3)
C10A 0.031(3) 0.033(3) 0.039(3) -0.010(2) -0.002(2) 0.000(2)
C11A 0.030(3) 0.046(3) 0.028(3) -0.012(2) -0.002(2) 0.006(2)
C12A 0.036(3) 0.035(3) 0.027(3) -0.008(2) 0.000(2) 0.007(2)
C13A 0.037(3) 0.047(4) 0.031(3) -0.007(2) -0.004(2) 0.001(2)
C14A 0.039(3) 0.059(4) 0.033(3) -0.008(3) 0.002(3) -0.002(3)
C15A 0.041(4) 0.078(5) 0.035(3) -0.014(3) -0.004(3) 0.002(3)
C16A 0.032(3) 0.059(4) 0.041(3) -0.008(3) -0.002(3) -0.003(3)
C17A 0.044(3) 0.032(3) 0.041(3) -0.003(2) 0.005(3) 0.008(2)
C18A 0.072(5) 0.037(4) 0.053(4) -0.013(3) 0.013(3) -0.010(3)
C19A 0.077(5) 0.046(4) 0.053(4) -0.014(3) 0.023(4) -0.002(3)
C20A 0.048(4) 0.030(3) 0.055(4) -0.011(3) 0.009(3) -0.004(2)
C21A 0.049(4) 0.032(3) 0.045(3) -0.009(3) 0.001(3) -0.004(2)
C22A 0.049(4) 0.038(3) 0.037(3) -0.007(3) 0.003(3) 0.002(3)
C23A 0.046(3) 0.034(3) 0.039(3) -0.012(2) 0.005(3) 0.000(2)
C24A 0.044(3) 0.032(3) 0.037(3) -0.006(2) -0.005(3) 0.005(2)
C25A 0.038(3) 0.027(3) 0.036(3) -0.003(2) -0.003(2) -0.004(2)
C26A 0.043(3) 0.032(3) 0.032(3) -0.001(2) -0.001(2) 0.004(2)
C27A 0.043(3) 0.040(4) 0.050(4) -0.001(3) -0.001(3) -0.002(3)
C28A 0.052(4) 0.034(3) 0.061(4) -0.008(3) 0.003(3) -0.003(3)
C29A 0.051(4) 0.030(3) 0.055(4) -0.007(3) 0.000(3) -0.001(3)
C30A 0.056(4) 0.032(3) 0.039(3) -0.011(3) 0.009(3) -0.010(3)
C31A 0.059(4) 0.061(4) 0.031(3) -0.007(3) 0.000(3) 0.000(3)
C32A 0.056(4) 0.046(4) 0.037(3) -0.007(3) 0.002(3) 0.008(3)
C33A 0.048(3) 0.032(3) 0.035(3) -0.011(2) 0.007(3) -0.005(2)
C34A 0.076(5) 0.038(4) 0.033(3) -0.006(3) 0.006(3) -0.005(3)
C35A 0.066(4) 0.031(3) 0.042(3) -0.005(3) 0.019(3) 0.000(3)
C36A 0.033(3) 0.039(3) 0.042(3) -0.014(3) -0.006(2) -0.001(2)
C37A 0.046(3) 0.027(3) 0.036(3) -0.006(2) 0.001(3) -0.001(2)
C38A 0.034(3) 0.031(3) 0.029(3) -0.004(2) 0.002(2) 0.001(2)
C39A 0.032(3) 0.027(3) 0.038(3) -0.005(2) 0.001(2) -0.001(2)
C40A 0.041(3) 0.038(3) 0.040(3) -0.008(3) 0.005(3) 0.001(2)
C41A 0.038(3) 0.047(4) 0.054(4) -0.008(3) 0.004(3) -0.004(3)
C42A 0.042(4) 0.050(4) 0.056(4) -0.018(3) -0.004(3) -0.007(3)
N10 0.069(4) 0.071(5) 0.095(5) -0.021(4) -0.027(4) 0.030(3)
C43 0.075(7) 0.184(13) 0.184(12) -0.111(10) -0.050(7) 0.057(7)
C44 0.131(10) 0.124(10) 0.090(8) 0.010(7) 0.014(7) 0.036(8)
C45 0.104(8) 0.111(9) 0.131(9) -0.068(7) -0.023(7) -0.006(6)
C46 0.057(4) 0.049(4) 0.073(5) -0.011(4) -0.021(4) 0.006(3)
C47 0.060(4) 0.049(4) 0.077(5) -0.004(4) -0.022(4) -0.002(3)
C48 0.074(5) 0.048(4) 0.082(6) 0.004(4) -0.006(4) 0.010(4)
C49 0.097(7) 0.066(5) 0.067(5) -0.014(4) -0.031(5) 0.010(4)
C50 0.102(7) 0.059(5) 0.085(6) -0.004(4) -0.048(5) -0.002(4)
C51 0.073(5) 0.068(5) 0.091(6) -0.012(5) -0.035(5) 0.009(4)
N11 0.039(3) 0.029(2) 0.028(2) -0.0005(18) 0.0025(19) 0.0062(18)
C52 0.050(4) 0.047(4) 0.033(3) 0.002(3) -0.007(3) -0.005(3)
C53 0.033(3) 0.076(5) 0.041(4) -0.013(3) 0.003(3) 0.016(3)
C54 0.050(4) 0.032(3) 0.067(4) -0.004(3) -0.014(3) 0.000(3)
C55 0.035(3) 0.033(3) 0.027(3) 0.002(2) 0.003(2) 0.005(2)
C56 0.042(3) 0.041(3) 0.035(3) -0.004(3) 0.005(3) 0.002(2)
C57 0.048(4) 0.049(4) 0.037(3) -0.009(3) -0.004(3) -0.002(3)
C58 0.035(3) 0.062(4) 0.034(3) -0.002(3) -0.004(3) 0.000(3)
C59 0.043(3) 0.044(4) 0.037(3) -0.001(3) -0.005(3) 0.011(3)
C60 0.041(3) 0.044(4) 0.030(3) -0.004(2) -0.001(2) 0.009(2)
N12 0.059(3) 0.037(3) 0.048(3) -0.004(2) 0.004(3) -0.002(2)
C61 0.082(5) 0.053(4) 0.048(4) 0.002(3) 0.013(4) -0.005(4)
C62 0.071(5) 0.055(5) 0.053(4) -0.024(3) 0.014(4) -0.010(3)
C63 0.039(4) 0.073(5) 0.074(5) -0.024(4) 0.008(3) 0.005(3)
C64 0.042(3) 0.044(4) 0.047(4) -0.008(3) 0.000(3) 0.003(3)
C65 0.054(4) 0.051(4) 0.045(4) -0.007(3) -0.001(3) 0.010(3)
C66 0.045(4) 0.090(6) 0.057(4) -0.009(4) -0.005(3) 0.015(4)
C67 0.047(4) 0.064(5) 0.064(5) -0.009(4) 0.000(3) -0.004(3)
C68 0.067(5) 0.055(5) 0.065(5) -0.004(4) -0.007(4) -0.013(4)
C69 0.045(4) 0.047(4) 0.056(4) -0.001(3) -0.001(3) 0.005(3)
N13 0.055(3) 0.045(3) 0.052(3) -0.003(2) -0.011(3) 0.001(2)
C70 0.077(6) 0.068(5) 0.078(6) 0.011(4) 0.000(5) 0.000(4)
C71 0.081(5) 0.039(4) 0.069(5) -0.002(3) -0.032(4) 0.010(3)
C72 0.068(5) 0.049(4) 0.052(4) -0.011(3) -0.021(3) 0.001(3)
C73 0.075(5) 0.052(4) 0.052(4) -0.014(3) -0.027(4) 0.013(3)
C74 0.144(9) 0.045(5) 0.114(7) -0.031(5) -0.087(7) 0.026(5)
C75 0.236(15) 0.064(7) 0.228(14) -0.052(8) -0.183(13) 0.048(8)
C76 0.214(14) 0.089(8) 0.225(14) -0.067(9) -0.189(13) 0.048(8)
C77 0.107(7) 0.073(6) 0.080(6) -0.028(5) -0.053(5) 0.028(5)
C78 0.073(5) 0.047(4) 0.052(4) -0.015(3) -0.009(4) 0.009(3)
S13 0.103(2) 0.103(2) 0.106(2) 0.0005(16) -0.0171(16) -0.0038(16)
O4 0.060(3) 0.061(3) 0.073(3) -0.002(3) -0.016(3) 0.006(2)
C79 0.075(6) 0.091(7) 0.113(8) -0.040(6) -0.002(5) -0.021(5)
C80 0.116(9) 0.087(8) 0.235(15) -0.082(9) 0.010(10) -0.029(7)
S14 0.0565(10) 0.0400(9) 0.0491(9) -0.0045(7) -0.0011(7) 0.0071(7)
O5 0.064(3) 0.049(3) 0.046(2) -0.004(2) -0.012(2) 0.004(2)
C81 0.070(5) 0.046(4) 0.048(4) 0.001(3) -0.007(3) -0.008(3)
C82 0.060(5) 0.054(5) 0.080(5) 0.001(4) -0.018(4) -0.012(3)
O6 0.056(3) 0.038(3) 0.074(3) 0.003(2) 0.007(2) 0.007(2)
N14 0.054(3) 0.047(3) 0.053(3) 0.000(3) -0.010(3) 0.012(2)
C83 0.085(6) 0.071(5) 0.061(5) -0.006(4) 0.001(4) 0.028(4)
C84 0.079(6) 0.053(5) 0.089(6) -0.005(4) -0.041(5) 0.006(4)
C85 0.054(4) 0.056(4) 0.056(4) -0.003(3) 0.000(3) 0.014(3)
O7 0.091(4) 0.057(3) 0.059(3) 0.001(2) 0.023(3) 0.008(3)
N15 0.077(4) 0.060(4) 0.059(4) -0.002(3) -0.006(3) -0.007(3)
C86 0.080(6) 0.110(8) 0.068(6) 0.000(5) -0.002(5) 0.018(5)
C87 0.125(8) 0.075(6) 0.081(6) -0.013(5) -0.030(6) 0.020(6)
C88 0.083(6) 0.060(5) 0.068(5) 0.000(4) -0.001(4) 0.000(4)
O8 0.134(5) 0.063(4) 0.048(3) -0.022(3) -0.001(3) -0.007(3)
N16 0.050(3) 0.061(4) 0.051(3) -0.020(3) -0.007(3) 0.006(3)
C89 0.129(8) 0.100(7) 0.050(5) -0.032(5) -0.013(5) 0.033(6)
C90 0.065(6) 0.116(9) 0.173(11) -0.076(8) -0.006(6) -0.005(5)
C91 0.068(5) 0.050(4) 0.044(4) -0.009(3) -0.009(3) -0.005(3)
O9 0.089(5) 0.155(7) 0.163(7) -0.105(6) -0.018(5) 0.034(5)
N17 0.071(4) 0.062(4) 0.069(4) -0.005(3) -0.014(3) 0.005(3)
C92 0.093(7) 0.106(8) 0.072(6) -0.019(5) 0.002(5) 0.007(6)
C93 0.203(15) 0.082(8) 0.249(16) 0.088(10) -0.138(13) -0.049(8)
C94 0.100(7) 0.079(6) 0.080(6) -0.022(5) -0.024(5) 0.021(5)
O10 0.046(3) 0.045(3) 0.092(4) -0.014(3) 0.002(2) -0.004(2)
N18 0.035(3) 0.048(3) 0.046(3) -0.012(2) -0.003(2) 0.001(2)
C95 0.053(4) 0.061(5) 0.053(4) -0.009(3) 0.009(3) -0.012(3)
C96 0.045(4) 0.065(5) 0.078(5) -0.018(4) -0.023(4) 0.012(3)
C97 0.038(4) 0.047(4) 0.066(4) -0.013(3) 0.002(3) -0.007(3)

loop_
_atom_type_symbol
_atom_type_description
_atom_type_scat_dispersion_real
_atom_type_scat_dispersion_imag
_atom_type_scat_source
C C 0.0181 0.0091 'International Tables Vol C Tables 4.2.6.8 and 6.1.1.4'
H H 0.0000 0.0000 'International Tables Vol C Tables 4.2.6.8 and 6.1.1.4'
N N 0.0311 0.0180 'International Tables Vol C Tables 4.2.6.8 and 6.1.1.4'
O O 0.0492 0.0322 'International Tables Vol C Tables 4.2.6.8 and 6.1.1.4'
S S 0.3331 0.5567 'International Tables Vol C Tables 4.2.6.8 and 6.1.1.4'
Ti Ti 0.2191 1.8069 'International Tables Vol C Tables 4.2.6.8 and 6.1.1.4'

loop_
_geom_angle_atom_site_label_1
_geom_angle_atom_site_label_2
_geom_angle_atom_site_label_3
_geom_angle
_geom_angle_site_symmetry_1
_geom_angle_site_symmetry_3
_geom_angle_publ_flag
S2 Ti1 S4 90.58(6) . . ?
S2 Ti1 S6A 85.58(6) . . ?
S4 Ti1 S6A 89.23(6) . . ?
S2 Ti1 S3 106.06(6) . . ?
S4 Ti1 S3 81.00(6) . . ?
S6A Ti1 S3 164.76(7) . . ?
S2 Ti1 S1 83.02(6) . . ?
S4 Ti1 S1 159.04(7) . . ?
S6A Ti1 S1 110.03(6) . . ?
S3 Ti1 S1 81.64(6) . . ?
S2 Ti1 S5A 160.44(7) . . ?
S4 Ti1 S5A 104.46(6) . . ?
S6A Ti1 S5A 82.25(6) . . ?
S3 Ti1 S5A 88.86(6) . . ?
S1 Ti1 S5A 86.83(6) . . ?
S6 Ti1A S4A 85.17(6) . . ?
S6 Ti1A S2A 85.13(6) . . ?
S4A Ti1A S2A 89.88(6) . . ?
S6 Ti1A S3A 161.47(7) . . ?
S4A Ti1A S3A 80.62(6) . . ?
S2A Ti1A S3A 106.57(6) . . ?
S6 Ti1A S5 82.92(6) . . ?
S4A Ti1A S5 104.11(6) . . ?
S2A Ti1A S5 160.70(7) . . ?
S3A Ti1A S5 89.04(6) . . ?
S6 Ti1A S1A 111.84(6) . . ?
S4A Ti1A S1A 160.48(7) . . ?
S2A Ti1A S1A 82.42(6) . . ?
S3A Ti1A S1A 84.41(6) . . ?
S5 Ti1A S1A 88.02(6) . . ?
C12 S1 Ti1 106.27(18) . . ?
C13 S2 Ti1 107.4(2) . . ?
C25 S3 Ti1 110.67(19) . . ?
C26 S4 Ti1 109.82(18) . . ?
C38 S5 Ti1A 106.14(19) . . ?
C39 S6 Ti1A 106.92(18) . . ?
C1 N1 C2 113.7(5) . . ?
C3 N2 C2 112.8(5) . . ?
C1 N3 C3 113.0(5) . . ?
C1 N4 C4 124.9(5) . . ?
C1 N4 H4N 117.5 . . ?
C4 N4 H4N 117.5 . . ?
C10 N5 C7 128.3(5) . . ?
C10 N5 H5N 115.9 . . ?
C7 N5 H5N 115.9 . . ?
C2 N6 C17 127.8(5) . . ?
C2 N6 H6N 116.1 . . ?
C17 N6 H6N 116.1 . . ?
C23 N7 C20 127.5(5) . . ?
C23 N7 H7N 116.2 . . ?
C20 N7 H7N 116.2 . . ?
C3 N8 C30 127.5(5) . . ?
C3 N8 H8N 116.2 . . ?
C30 N8 H8N 116.2 . . ?
C36 N9 C33 125.6(5) . . ?
C36 N9 H9N 117.2 . . ?
C33 N9 H9N 117.2 . . ?
N1 C1 N3 126.3(5) . . ?
N1 C1 N4 118.3(5) . . ?
N3 C1 N4 115.4(5) . . ?
N1 C2 N2 126.9(5) . . ?
N1 C2 N6 118.6(5) . . ?
N2 C2 N6 114.5(5) . . ?
N2 C3 N3 127.1(5) . . ?
N2 C3 N8 119.8(5) . . ?
N3 C3 N8 113.0(5) . . ?
C5 C4 C9 118.7(5) . . ?
C5 C4 N4 119.3(6) . . ?
C9 C4 N4 122.0(5) . . ?
C4 C5 C6 120.5(6) . . ?
C4 C5 H5 119.8 . . ?
C6 C5 H5 119.8 . . ?
C7 C6 C5 121.0(6) . . ?
C7 C6 H6 119.5 . . ?
C5 C6 H6 119.5 . . ?
C6 C7 C8 118.0(5) . . ?
C6 C7 N5 124.0(5) . . ?
C8 C7 N5 117.9(5) . . ?
C9 C8 C7 121.7(6) . . ?
C9 C8 H8 119.2 . . ?
C7 C8 H8 119.2 . . ?
C8 C9 C4 120.0(5) . . ?
C8 C9 H9 120.0 . . ?
C4 C9 H9 120.0 . . ?
O1 C10 N5 125.2(5) . . ?
O1 C10 C11 122.5(5) . . ?
N5 C10 C11 112.3(5) . . ?
C16 C11 C12 120.2(5) . . ?
C16 C11 C10 120.1(5) . . ?
C12 C11 C10 119.7(5) . . ?
C11 C12 C13 118.9(5) . . ?
C11 C12 S1 119.8(4) . . ?
C13 C12 S1 121.3(4) . . ?
C14 C13 C12 119.1(5) . . ?
C14 C13 S2 120.6(4) . . ?
C12 C13 S2 120.2(4) . . ?
C15 C14 C13 121.4(5) . . ?
C15 C14 H14 119.3 . . ?
C13 C14 H14 119.3 . . ?
C16 C15 C14 120.2(5) . . ?
C16 C15 H15 119.9 . . ?
C14 C15 H15 119.9 . . ?
C15 C16 C11 120.2(5) . . ?
C15 C16 H16 119.9 . . ?
C11 C16 H16 119.9 . . ?
C22 C17 C18 119.2(6) . . ?
C22 C17 N6 117.5(6) . . ?
C18 C17 N6 123.3(6) . . ?
C19 C18 C17 117.9(6) . . ?
C19 C18 H18 121.0 . . ?
C17 C18 H18 121.0 . . ?
C20 C19 C18 122.2(6) . . ?
C20 C19 H19 118.9 . . ?
C18 C19 H19 118.9 . . ?
C19 C20 C21 119.4(5) . . ?
C19 C20 N7 117.8(5) . . ?
C21 C20 N7 122.7(5) . . ?
C22 C21 C20 119.4(6) . . ?
C22 C21 H21 120.3 . . ?
C20 C21 H21 120.3 . . ?
C21 C22 C17 121.9(6) . . ?
C21 C22 H22 119.0 . . ?
C17 C22 H22 119.0 . . ?
O2 C23 N7 122.9(5) . . ?
O2 C23 C24 119.6(5) . . ?
N7 C23 C24 117.5(5) . . ?
C25 C24 C29 119.0(5) . . ?
C25 C24 C23 127.5(5) . . ?
C29 C24 C23 113.4(5) . . ?
C24 C25 C26 118.6(5) . . ?
C24 C25 S3 123.5(4) . . ?
C26 C25 S3 117.7(4) . . ?
C27 C26 C25 120.4(5) . . ?
C27 C26 S4 119.2(4) . . ?
C25 C26 S4 120.4(4) . . ?
C28 C27 C26 121.3(6) . . ?
C28 C27 H27 119.4 . . ?
C26 C27 H27 119.4 . . ?
C27 C28 C29 118.8(6) . . ?
C27 C28 H28 120.6 . . ?
C29 C28 H28 120.6 . . ?
C28 C29 C24 121.9(6) . . ?
C28 C29 H29 119.1 . . ?
C24 C29 H29 119.1 . . ?
C35 C30 C31 115.4(7) . . ?
C35 C30 N8 119.8(7) . . ?
C31 C30 N8 123.8(7) . . ?
C30 C31 C32 121.8(9) . . ?
C30 C31 H31 119.1 . . ?
C32 C31 H31 119.1 . . ?
C33 C32 C31 121.2(9) . . ?
C33 C32 H32 119.4 . . ?
C31 C32 H32 119.4 . . ?
C34 C33 C32 115.3(7) . . ?
C34 C33 N9 118.6(6) . . ?
C32 C33 N9 126.0(7) . . ?
C33 C34 C35 122.5(9) . . ?
C33 C34 H34 118.7 . . ?
C35 C34 H34 118.7 . . ?
C30 C35 C34 122.5(9) . . ?
C30 C35 H35 118.7 . . ?
C34 C35 H35 118.7 . . ?
O3 C36 N9 123.7(6) . . ?
O3 C36 C37 120.6(6) . . ?
N9 C36 C37 115.6(5) . . ?
C42 C37 C38 119.5(6) . . ?
C42 C37 C36 117.5(6) . . ?
C38 C37 C36 122.8(5) . . ?
C39 C38 C37 119.2(5) . . ?
C39 C38 S5 119.9(4) . . ?
C37 C38 S5 120.5(4) . . ?
C40 C39 C38 119.6(5) . . ?
C40 C39 S6 119.3(4) . . ?
C38 C39 S6 121.0(4) . . ?
C39 C40 C41 120.7(6) . . ?
C39 C40 H40 119.7 . . ?
C41 C40 H40 119.7 . . ?
C42 C41 C40 119.5(6) . . ?
C42 C41 H41 120.3 . . ?
C40 C41 H41 120.3 . . ?
C41 C42 C37 121.3(6) . . ?
C41 C42 H42 119.3 . . ?
C37 C42 H42 119.3 . . ?
C12A S1A Ti1A 107.22(19) . . ?
C13A S2A Ti1A 107.97(19) . . ?
C25A S3A Ti1A 110.94(19) . . ?
C26A S4A Ti1A 110.1(2) . . ?
C38A S5A Ti1 107.29(18) . . ?
C39A S6A Ti1 108.19(18) . . ?
C1A N1A C2A 113.6(5) . . ?
C2A N2A C3A 114.8(5) . . ?
C1A N3A C3A 112.5(5) . . ?
C1A N4A C4A 124.3(5) . . ?
C1A N4A H4NA 117.9 . . ?
C4A N4A H4NA 117.9 . . ?
C10A N5A C7A 128.9(5) . . ?
C10A N5A H5NA 115.5 . . ?
C7A N5A H5NA 115.5 . . ?
C2A N6A C17A 130.5(5) . . ?
C2A N6A H6NA 114.7 . . ?
C17A N6A H6NA 114.7 . . ?
C23A N7A C20A 131.1(5) . . ?
C23A N7A H7NA 114.5 . . ?
C20A N7A H7NA 114.5 . . ?
C3A N8A C30A 126.1(5) . . ?
C3A N8A H8NA 117.0 . . ?
C30A N8A H8NA 117.0 . . ?
C36A N9A C33A 128.4(5) . . ?
C36A N9A H9NA 115.8 . . ?
C33A N9A H9NA 115.8 . . ?
N1A C1A N3A 127.6(5) . . ?
N1A C1A N4A 116.9(5) . . ?
N3A C1A N4A 115.6(5) . . ?
N2A C2A N6A 114.7(5) . . ?
N2A C2A N1A 125.7(5) . . ?
N6A C2A N1A 119.6(5) . . ?
N2A C3A N8A 119.2(5) . . ?
N2A C3A N3A 125.7(5) . . ?
N8A C3A N3A 115.0(5) . . ?
C5A C4A C9A 118.6(5) . . ?
C5A C4A N4A 119.4(6) . . ?
C9A C4A N4A 121.9(6) . . ?
C4A C5A C6A 121.1(6) . . ?
C4A C5A H5A 119.4 . . ?
C6A C5A H5A 119.4 . . ?
C7A C6A C5A 119.7(6) . . ?
C7A C6A H6A 120.2 . . ?
C5A C6A H6A 120.2 . . ?
C6A C7A C8A 119.1(5) . . ?
C6A C7A N5A 125.6(5) . . ?
C8A C7A N5A 115.3(5) . . ?
C9A C8A C7A 120.8(6) . . ?
C9A C8A H8A 119.6 . . ?
C7A C8A H8A 119.6 . . ?
C8A C9A C4A 120.4(6) . . ?
C8A C9A H9A 119.8 . . ?
C4A C9A H9A 119.8 . . ?
O1A C10A N5A 126.3(5) . . ?
O1A C10A C11A 123.3(5) . . ?
N5A C10A C11A 110.3(5) . . ?
C12A C11A C16A 120.6(5) . . ?
C12A C11A C10A 121.7(5) . . ?
C16A C11A C10A 117.6(5) . . ?
C11A C12A C13A 118.9(5) . . ?
C11A C12A S1A 120.3(4) . . ?
C13A C12A S1A 120.7(4) . . ?
C12A C13A C14A 120.7(5) . . ?
C12A C13A S2A 120.5(4) . . ?
C14A C13A S2A 118.5(5) . . ?
C15A C14A C13A 119.4(6) . . ?
C15A C14A H14A 120.3 . . ?
C13A C14A H14A 120.3 . . ?
C14A C15A C16A 120.8(6) . . ?
C14A C15A H15A 119.6 . . ?
C16A C15A H15A 119.6 . . ?
C15A C16A C11A 119.4(6) . . ?
C15A C16A H16A 120.3 . . ?
C11A C16A H16A 120.3 . . ?
C18A C17A N6A 124.9(5) . . ?
C18A C17A C22A 118.3(5) . . ?
N6A C17A C22A 116.8(5) . . ?
C17A C18A C19A 120.2(6) . . ?
C17A C18A H18A 119.9 . . ?
C19A C18A H18A 119.9 . . ?
C18A C19A C20A 122.1(6) . . ?
C18A C19A H19A 119.0 . . ?
C20A C19A H19A 119.0 . . ?
C19A C20A C21A 118.4(6) . . ?
C19A C20A N7A 118.2(5) . . ?
C21A C20A N7A 123.4(5) . . ?
C22A C21A C20A 119.8(5) . . ?
C22A C21A H21A 120.1 . . ?
C20A C21A H21A 120.1 . . ?
C21A C22A C17A 121.3(5) . . ?
C21A C22A H22A 119.4 . . ?
C17A C22A H22A 119.4 . . ?
O2A C23A N7A 121.8(6) . . ?
O2A C23A C24A 119.5(5) . . ?
N7A C23A C24A 118.7(5) . . ?
C29A C24A C25A 119.1(5) . . ?
C29A C24A C23A 114.0(5) . . ?
C25A C24A C23A 126.9(5) . . ?
C26A C25A C24A 118.4(5) . . ?
C26A C25A S3A 116.7(4) . . ?
C24A C25A S3A 124.8(4) . . ?
C27A C26A C25A 119.8(5) . . ?
C27A C26A S4A 118.7(4) . . ?
C25A C26A S4A 121.3(4) . . ?
C28A C27A C26A 121.7(6) . . ?
C28A C27A H27A 119.1 . . ?
C26A C27A H27A 119.1 . . ?
C29A C28A C27A 118.9(6) . . ?
C29A C28A H28A 120.6 . . ?
C27A C28A H28A 120.6 . . ?
C28A C29A C24A 122.0(6) . . ?
C28A C29A H29A 119.0 . . ?
C24A C29A H29A 119.0 . . ?
C31A C30A C35A 119.5(5) . . ?
C31A C30A N8A 122.6(6) . . ?
C35A C30A N8A 117.9(5) . . ?
C32A C31A C30A 120.8(6) . . ?
C32A C31A H31A 119.6 . . ?
C30A C31A H31A 119.6 . . ?
C31A C32A C33A 121.3(6) . . ?
C31A C32A H32A 119.3 . . ?
C33A C32A H32A 119.3 . . ?
C34A C33A C32A 117.5(5) . . ?
C34A C33A N9A 118.4(5) . . ?
C32A C33A N9A 124.1(5) . . ?
C33A C34A C35A 122.6(6) . . ?
C33A C34A H34A 118.7 . . ?
C35A C34A H34A 118.7 . . ?
C34A C35A C30A 118.3(6) . . ?
C34A C35A H35A 120.9 . . ?
C30A C35A H35A 120.9 . . ?
O3A C36A N9A 124.2(5) . . ?
O3A C36A C37A 122.4(5) . . ?
N9A C36A C37A 113.3(5) . . ?
C42A C37A C38A 121.3(5) . . ?
C42A C37A C36A 117.6(5) . . ?
C38A C37A C36A 121.0(5) . . ?
C37A C38A C39A 119.5(5) . . ?
C37A C38A S5A 120.5(4) . . ?
C39A C38A S5A 119.9(4) . . ?
C40A C39A C38A 118.5(5) . . ?
C40A C39A S6A 120.7(4) . . ?
C38A C39A S6A 120.8(4) . . ?
C41A C40A C39A 121.4(5) . . ?
C41A C40A H40A 119.3 . . ?
C39A C40A H40A 119.3 . . ?
C40A C41A C42A 119.8(6) . . ?
C40A C41A H41A 120.1 . . ?
C42A C41A H41A 120.1 . . ?
C37A C42A C41A 119.4(6) . . ?
C37A C42A H42A 120.3 . . ?
C41A C42A H42A 120.3 . . ?
C44 N10 C46 111.1(6) . . ?
C44 N10 C43 108.0(9) . . ?
C46 N10 C43 114.4(7) . . ?
C44 N10 C45 107.2(8) . . ?
C46 N10 C45 110.8(7) . . ?
C43 N10 C45 105.0(8) . . ?
N10 C43 H43A 109.5 . . ?
N10 C43 H43B 109.5 . . ?
H43A C43 H43B 109.5 . . ?
N10 C43 H43C 109.5 . . ?
H43A C43 H43C 109.5 . . ?
H43B C43 H43C 109.5 . . ?
N10 C44 H44A 109.5 . . ?
N10 C44 H44B 109.5 . . ?
H44A C44 H44B 109.5 . . ?
N10 C44 H44C 109.5 . . ?
H44A C44 H44C 109.5 . . ?
H44B C44 H44C 109.5 . . ?
N10 C45 H45A 109.5 . . ?
N10 C45 H45B 109.5 . . ?
H45A C45 H45B 109.5 . . ?
N10 C45 H45C 109.5 . . ?
H45A C45 H45C 109.5 . . ?
H45B C45 H45C 109.5 . . ?
C47 C46 C51 120.1(7) . . ?
C47 C46 N10 118.0(6) . . ?
C51 C46 N10 121.9(7) . . ?
C46 C47 C48 119.4(7) . . ?
C46 C47 H47 120.3 . . ?
C48 C47 H47 120.3 . . ?
C49 C48 C47 120.0(8) . . ?
C49 C48 H48 120.0 . . ?
C47 C48 H48 120.0 . . ?
C48 C49 C50 119.6(8) . . ?
C48 C49 H49 120.2 . . ?
C50 C49 H49 120.2 . . ?
C51 C50 C49 120.9(8) . . ?
C51 C50 H50 119.5 . . ?
C49 C50 H50 119.5 . . ?
C50 C51 C46 119.9(8) . . ?
C50 C51 H51 120.0 . . ?
C46 C51 H51 120.0 . . ?
C55 N11 C54 113.4(4) . . ?
C55 N11 C52 107.6(4) . . ?
C54 N11 C52 107.6(4) . . ?
C55 N11 C53 110.7(4) . . ?
C54 N11 C53 108.0(5) . . ?
C52 N11 C53 109.4(4) . . ?
N11 C52 H52A 109.5 . . ?
N11 C52 H52B 109.5 . . ?
H52A C52 H52B 109.5 . . ?
N11 C52 H52C 109.5 . . ?
H52A C52 H52C 109.5 . . ?
H52B C52 H52C 109.5 . . ?
N11 C53 H53A 109.5 . . ?
N11 C53 H53B 109.5 . . ?
H53A C53 H53B 109.5 . . ?
N11 C53 H53C 109.5 . . ?
H53A C53 H53C 109.5 . . ?
H53B C53 H53C 109.5 . . ?
N11 C54 H54A 109.5 . . ?
N11 C54 H54B 109.5 . . ?
H54A C54 H54B 109.5 . . ?
N11 C54 H54C 109.5 . . ?
H54A C54 H54C 109.5 . . ?
H54B C54 H54C 109.5 . . ?
C56 C55 C60 120.8(5) . . ?
C56 C55 N11 119.4(5) . . ?
C60 C55 N11 119.9(5) . . ?
C55 C56 C57 119.3(5) . . ?
C55 C56 H56 120.3 . . ?
C57 C56 H56 120.3 . . ?
C58 C57 C56 120.8(6) . . ?
C58 C57 H57 119.6 . . ?
C56 C57 H57 119.6 . . ?
C59 C58 C57 119.2(6) . . ?
C59 C58 H58 120.4 . . ?
C57 C58 H58 120.4 . . ?
C58 C59 C60 121.7(5) . . ?
C58 C59 H59 119.2 . . ?
C60 C59 H59 119.2 . . ?
C59 C60 C55 118.2(6) . . ?
C59 C60 H60 120.9 . . ?
C55 C60 H60 120.9 . . ?
C64 N12 C62 109.6(5) . . ?
C64 N12 C63 112.3(5) . . ?
C62 N12 C63 107.2(6) . . ?
C64 N12 C61 110.1(5) . . ?
C62 N12 C61 110.8(5) . . ?
C63 N12 C61 106.7(5) . . ?
N12 C61 H61A 109.5 . . ?
N12 C61 H61B 109.5 . . ?
H61A C61 H61B 109.5 . . ?
N12 C61 H61C 109.5 . . ?
H61A C61 H61C 109.5 . . ?
H61B C61 H61C 109.5 . . ?
N12 C62 H62A 109.5 . . ?
N12 C62 H62B 109.5 . . ?
H62A C62 H62B 109.5 . . ?
N12 C62 H62C 109.5 . . ?
H62A C62 H62C 109.5 . . ?
H62B C62 H62C 109.5 . . ?
N12 C63 H63A 109.5 . . ?
N12 C63 H63B 109.5 . . ?
H63A C63 H63B 109.5 . . ?
N12 C63 H63C 109.5 . . ?
H63A C63 H63C 109.5 . . ?
H63B C63 H63C 109.5 . . ?
C69 C64 C65 121.8(6) . . ?
C69 C64 N12 121.1(5) . . ?
C65 C64 N12 117.1(6) . . ?
C64 C65 C66 118.5(6) . . ?
C64 C65 H65 120.8 . . ?
C66 C65 H65 120.8 . . ?
C67 C66 C65 121.0(7) . . ?
C67 C66 H66 119.5 . . ?
C65 C66 H66 119.5 . . ?
C66 C67 C68 120.0(7) . . ?
C66 C67 H67 120.0 . . ?
C68 C67 H67 120.0 . . ?
C67 C68 C69 119.4(7) . . ?
C67 C68 H68 120.3 . . ?
C69 C68 H68 120.3 . . ?
C64 C69 C68 119.2(6) . . ?
C64 C69 H69 120.4 . . ?
C68 C69 H69 120.4 . . ?
C73 N13 C72 108.8(5) . . ?
C73 N13 C71 112.7(5) . . ?
C72 N13 C71 108.2(5) . . ?
C73 N13 C70 111.9(6) . . ?
C72 N13 C70 107.9(5) . . ?
C71 N13 C70 107.2(6) . . ?
N13 C70 H70A 109.5 . . ?
N13 C70 H70B 109.5 . . ?
H70A C70 H70B 109.5 . . ?
N13 C70 H70C 109.5 . . ?
H70A C70 H70C 109.5 . . ?
H70B C70 H70C 109.5 . . ?
N13 C71 H71A 109.5 . . ?
N13 C71 H71B 109.5 . . ?
H71A C71 H71B 109.5 . . ?
N13 C71 H71C 109.5 . . ?
H71A C71 H71C 109.5 . . ?
H71B C71 H71C 109.5 . . ?
N13 C72 H72A 109.5 . . ?
N13 C72 H72B 109.5 . . ?
H72A C72 H72B 109.5 . . ?
N13 C72 H72C 109.5 . . ?
H72A C72 H72C 109.5 . . ?
H72B C72 H72C 109.5 . . ?
C74 C73 C78 121.2(7) . . ?
C74 C73 N13 121.6(6) . . ?
C78 C73 N13 117.2(6) . . ?
C73 C74 C75 119.6(8) . . ?
C73 C74 H74 120.2 . . ?
C75 C74 H74 120.2 . . ?
C76 C75 C74 120.3(9) . . ?
C76 C75 H75 119.8 . . ?
C74 C75 H75 119.8 . . ?
C75 C76 C77 120.9(9) . . ?
C75 C76 H76 119.5 . . ?
C77 C76 H76 119.5 . . ?
C78 C77 C76 117.9(8) . . ?
C78 C77 H77 121.0 . . ?
C76 C77 H77 121.0 . . ?
C77 C78 C73 119.8(7) . . ?
C77 C78 H78 120.1 . . ?
C73 C78 H78 120.1 . . ?
O4 S13 C79 109.6(4) . . ?
O4 S13 C80 113.0(5) . . ?
C79 S13 C80 94.4(5) . . ?
S13 C79 H79A 109.5 . . ?
S13 C79 H79B 109.5 . . ?
H79A C79 H79B 109.5 . . ?
S13 C79 H79C 109.5 . . ?
H79A C79 H79C 109.5 . . ?
H79B C79 H79C 109.5 . . ?
S13 C80 H80A 109.5 . . ?
S13 C80 H80B 109.5 . . ?
H80A C80 H80B 109.5 . . ?
S13 C80 H80C 109.5 . . ?
H80A C80 H80C 109.5 . . ?
H80B C80 H80C 109.5 . . ?
O5 S14 C81 104.7(3) . . ?
O5 S14 C82 106.9(3) . . ?
C81 S14 C82 98.7(3) . . ?
S14 C81 H81A 109.5 . . ?
S14 C81 H81B 109.5 . . ?
H81A C81 H81B 109.5 . . ?
S14 C81 H81C 109.5 . . ?
H81A C81 H81C 109.5 . . ?
H81B C81 H81C 109.5 . . ?
S14 C82 H82A 109.5 . . ?
S14 C82 H82B 109.5 . . ?
H82A C82 H82B 109.5 . . ?
S14 C82 H82C 109.5 . . ?
H82A C82 H82C 109.5 . . ?
H82B C82 H82C 109.5 . . ?
C85 N14 C83 120.9(6) . . ?
C85 N14 C84 121.5(6) . . ?
C83 N14 C84 117.5(6) . . ?
N14 C83 H83A 109.5 . . ?
N14 C83 H83B 109.5 . . ?
H83A C83 H83B 109.5 . . ?
N14 C83 H83C 109.5 . . ?
H83A C83 H83C 109.5 . . ?
H83B C83 H83C 109.5 . . ?
N14 C84 H84A 109.5 . . ?
N14 C84 H84B 109.5 . . ?
H84A C84 H84B 109.5 . . ?
N14 C84 H84C 109.5 . . ?
H84A C84 H84C 109.5 . . ?
H84B C84 H84C 109.5 . . ?
O6 C85 N14 125.3(6) . . ?
O6 C85 H85 117.3 . . ?
N14 C85 H85 117.3 . . ?
C88 N15 C87 121.3(7) . . ?
C88 N15 C86 122.9(7) . . ?
C87 N15 C86 115.7(8) . . ?
N15 C86 H86A 109.5 . . ?
N15 C86 H86B 109.5 . . ?
H86A C86 H86B 109.5 . . ?
N15 C86 H86C 109.5 . . ?
H86A C86 H86C 109.5 . . ?
H86B C86 H86C 109.5 . . ?
N15 C87 H87A 109.5 . . ?
N15 C87 H87B 109.5 . . ?
H87A C87 H87B 109.5 . . ?
N15 C87 H87C 109.5 . . ?
H87A C87 H87C 109.5 . . ?
H87B C87 H87C 109.5 . . ?
O7 C88 N15 126.6(8) . . ?
O7 C88 H88 116.7 . . ?
N15 C88 H88 116.7 . . ?
C91 N16 C89 123.5(7) . . ?
C91 N16 C90 116.7(6) . . ?
C89 N16 C90 119.7(7) . . ?
N16 C89 H89A 109.5 . . ?
N16 C89 H89B 109.5 . . ?
H89A C89 H89B 109.5 . . ?
N16 C89 H89C 109.5 . . ?
H89A C89 H89C 109.5 . . ?
H89B C89 H89C 109.5 . . ?
N16 C90 H90A 109.5 . . ?
N16 C90 H90B 109.5 . . ?
H90A C90 H90B 109.5 . . ?
N16 C90 H90C 109.5 . . ?
H90A C90 H90C 109.5 . . ?
H90B C90 H90C 109.5 . . ?
O8 C91 N16 128.3(7) . . ?
O8 C91 H91 115.8 . . ?
N16 C91 H91 115.8 . . ?
C94 N17 C93 121.8(10) . . ?
C94 N17 C92 123.1(7) . . ?
C93 N17 C92 115.0(9) . . ?
N17 C92 H92A 109.5 . . ?
N17 C92 H92B 109.5 . . ?
H92A C92 H92B 109.5 . . ?
N17 C92 H92C 109.5 . . ?
H92A C92 H92C 109.5 . . ?
H92B C92 H92C 109.5 . . ?
N17 C93 H93A 109.5 . . ?
N17 C93 H93B 109.5 . . ?
H93A C93 H93B 109.5 . . ?
N17 C93 H93C 109.5 . . ?
H93A C93 H93C 109.5 . . ?
H93B C93 H93C 109.5 . . ?
O9 C94 N17 129.2(10) . . ?
O9 C94 H94 115.4 . . ?
N17 C94 H94 115.4 . . ?
C97 N18 C95 122.4(5) . . ?
C97 N18 C96 121.4(6) . . ?
C95 N18 C96 116.0(5) . . ?
N18 C95 H95A 109.5 . . ?
N18 C95 H95B 109.5 . . ?
H95A C95 H95B 109.5 . . ?
N18 C95 H95C 109.5 . . ?
H95A C95 H95C 109.5 . . ?
H95B C95 H95C 109.5 . . ?
N18 C96 H96A 109.5 . . ?
N18 C96 H96B 109.5 . . ?
H96A C96 H96B 109.5 . . ?
N18 C96 H96C 109.5 . . ?
H96A C96 H96C 109.5 . . ?
H96B C96 H96C 109.5 . . ?
O10 C97 N18 125.2(6) . . ?
O10 C97 H97 117.4 . . ?
N18 C97 H97 117.4 . . ?
C100 N19 C99 142(2) . . ?
C100 N19 C98 108.6(17) . . ?
C99 N19 C98 96.7(17) . . ?
O11 C100 N19 125(2) . . ?

loop_
_geom_bond_atom_site_label_1
_geom_bond_atom_site_label_2
_geom_bond_distance
_geom_bond_site_symmetry_2
_geom_bond_publ_flag
Ti1 S2 2.3912(17) . ?
Ti1 S4 2.3950(16) . ?
Ti1 S6A 2.4026(16) . ?
Ti1 S3 2.4243(17) . ?
Ti1 S1 2.4367(16) . ?
Ti1 S5A 2.4461(18) . ?
Ti1A S6 2.3811(16) . ?
Ti1A S4A 2.3949(17) . ?
Ti1A S2A 2.4062(17) . ?
Ti1A S3A 2.4290(16) . ?
Ti1A S5 2.4481(17) . ?
Ti1A S1A 2.4489(17) . ?
S1 C12 1.743(6) . ?
S2 C13 1.748(6) . ?
S3 C25 1.758(6) . ?
S4 C26 1.768(6) . ?
S5 C38 1.768(6) . ?
S6 C39 1.763(6) . ?
O1 C10 1.220(7) . ?
O2 C23 1.232(7) . ?
O3 C36 1.217(7) . ?
N1 C1 1.331(7) . ?
N1 C2 1.337(7) . ?
N2 C3 1.332(7) . ?
N2 C2 1.346(7) . ?
N3 C1 1.350(7) . ?
N3 C3 1.351(7) . ?
N4 C1 1.352(7) . ?
N4 C4 1.414(7) . ?
N4 H4N 0.8800 . ?
N5 C10 1.346(7) . ?
N5 C7 1.411(6) . ?
N5 H5N 0.8800 . ?
N6 C2 1.347(8) . ?
N6 C17 1.423(7) . ?
N6 H6N 0.8800 . ?
N7 C23 1.342(7) . ?
N7 C20 1.430(7) . ?
N7 H7N 0.8800 . ?
N8 C3 1.361(7) . ?
N8 C30 1.415(7) . ?
N8 H8N 0.8800 . ?
N9 C36 1.355(8) . ?
N9 C33 1.412(7) . ?
N9 H9N 0.8800 . ?
C4 C5 1.387(8) . ?
C4 C9 1.390(9) . ?
C5 C6 1.396(8) . ?
C5 H5 0.9500 . ?
C6 C7 1.380(9) . ?
C6 H6 0.9500 . ?
C7 C8 1.388(8) . ?
C8 C9 1.384(8) . ?
C8 H8 0.9500 . ?
C9 H9 0.9500 . ?
C10 C11 1.509(7) . ?
C11 C16 1.404(8) . ?
C11 C12 1.407(7) . ?
C12 C13 1.411(7) . ?
C13 C14 1.394(8) . ?
C14 C15 1.380(8) . ?
C14 H14 0.9500 . ?
C15 C16 1.369(8) . ?
C15 H15 0.9500 . ?
C16 H16 0.9500 . ?
C17 C22 1.382(9) . ?
C17 C18 1.413(8) . ?
C18 C19 1.401(8) . ?
C18 H18 0.9500 . ?
C19 C20 1.371(8) . ?
C19 H19 0.9500 . ?
C20 C21 1.395(8) . ?
C21 C22 1.380(8) . ?
C21 H21 0.9500 . ?
C22 H22 0.9500 . ?
C23 C24 1.526(8) . ?
C24 C25 1.403(7) . ?
C24 C29 1.407(8) . ?
C25 C26 1.417(7) . ?
C26 C27 1.388(8) . ?
C27 C28 1.376(8) . ?
C27 H27 0.9500 . ?
C28 C29 1.387(8) . ?
C28 H28 0.9500 . ?
C29 H29 0.9500 . ?
C30 C35 1.314(10) . ?
C30 C31 1.336(12) . ?
C31 C32 1.404(11) . ?
C31 H31 0.9500 . ?
C32 C33 1.346(11) . ?
C32 H32 0.9500 . ?
C33 C34 1.323(11) . ?
C34 C35 1.385(11) . ?
C34 H34 0.9500 . ?
C35 H35 0.9500 . ?
C36 C37 1.511(8) . ?
C37 C42 1.391(8) . ?
C37 C38 1.403(8) . ?
C38 C39 1.401(7) . ?
C39 C40 1.389(8) . ?
C40 C41 1.393(9) . ?
C40 H40 0.9500 . ?
C41 C42 1.364(9) . ?
C41 H41 0.9500 . ?
C42 H42 0.9500 . ?
S1A C12A 1.754(5) . ?
S2A C13A 1.758(6) . ?
S3A C25A 1.758(5) . ?
S4A C26A 1.745(5) . ?
S5A C38A 1.763(5) . ?
S6A C39A 1.753(6) . ?
O1A C10A 1.216(6) . ?
O2A C23A 1.196(7) . ?
O3A C36A 1.213(7) . ?
N1A C1A 1.327(7) . ?
N1A C2A 1.351(7) . ?
N2A C2A 1.330(7) . ?
N2A C3A 1.336(7) . ?
N3A C1A 1.344(7) . ?
N3A C3A 1.364(7) . ?
N4A C1A 1.357(7) . ?
N4A C4A 1.424(7) . ?
N4A H4NA 0.8800 . ?
N5A C10A 1.344(6) . ?
N5A C7A 1.417(7) . ?
N5A H5NA 0.8800 . ?
N6A C2A 1.344(7) . ?
N6A C17A 1.410(7) . ?
N6A H6NA 0.8800 . ?
N7A C23A 1.314(8) . ?
N7A C20A 1.400(7) . ?
N7A H7NA 0.8800 . ?
N8A C3A 1.352(7) . ?
N8A C30A 1.436(7) . ?
N8A H8NA 0.8800 . ?
N9A C36A 1.357(7) . ?
N9A C33A 1.408(7) . ?
N9A H9NA 0.8800 . ?
C4A C5A 1.387(8) . ?
C4A C9A 1.389(9) . ?
C5A C6A 1.404(8) . ?
C5A H5A 0.9500 . ?
C6A C7A 1.375(8) . ?
C6A H6A 0.9500 . ?
C7A C8A 1.405(8) . ?
C8A C9A 1.378(8) . ?
C8A H8A 0.9500 . ?
C9A H9A 0.9500 . ?
C10A C11A 1.522(7) . ?
C11A C12A 1.396(8) . ?
C11A C16A 1.399(7) . ?
C12A C13A 1.400(7) . ?
C13A C14A 1.401(8) . ?
C14A C15A 1.381(9) . ?
C14A H14A 0.9500 . ?
C15A C16A 1.396(8) . ?
C15A H15A 0.9500 . ?
C16A H16A 0.9500 . ?
C17A C18A 1.379(8) . ?
C17A C22A 1.415(8) . ?
C18A C19A 1.381(9) . ?
C18A H18A 0.9500 . ?
C19A C20A 1.389(9) . ?
C19A H19A 0.9500 . ?
C20A C21A 1.398(8) . ?
C21A C22A 1.384(8) . ?
C21A H21A 0.9500 . ?
C22A H22A 0.9500 . ?
C23A C24A 1.515(8) . ?
C24A C29A 1.397(8) . ?
C24A C25A 1.435(7) . ?
C25A C26A 1.419(7) . ?
C26A C27A 1.397(8) . ?
C27A C28A 1.387(8) . ?
C27A H27A 0.9500 . ?
C28A C29A 1.386(8) . ?
C28A H28A 0.9500 . ?
C29A H29A 0.9500 . ?
C30A C31A 1.383(9) . ?
C30A C35A 1.388(9) . ?
C31A C32A 1.356(8) . ?
C31A H31A 0.9500 . ?
C32A C33A 1.382(8) . ?
C32A H32A 0.9500 . ?
C33A C34A 1.378(8) . ?
C34A C35A 1.383(8) . ?
C34A H34A 0.9500 . ?
C35A H35A 0.9500 . ?
C36A C37A 1.523(7) . ?
C37A C42A 1.384(8) . ?
C37A C38A 1.389(8) . ?
C38A C39A 1.411(7) . ?
C39A C40A 1.393(7) . ?
C40A C41A 1.385(8) . ?
C40A H40A 0.9500 . ?
C41A C42A 1.392(8) . ?
C41A H41A 0.9500 . ?
C42A H42A 0.9500 . ?
N10 C44 1.481(11) . ?
N10 C46 1.490(9) . ?
N10 C43 1.494(10) . ?
N10 C45 1.518(11) . ?
C43 H43A 0.9800 . ?
C43 H43B 0.9800 . ?
C43 H43C 0.9800 . ?
C44 H44A 0.9800 . ?
C44 H44B 0.9800 . ?
C44 H44C 0.9800 . ?
C45 H45A 0.9800 . ?
C45 H45B 0.9800 . ?
C45 H45C 0.9800 . ?
C46 C47 1.364(9) . ?
C46 C51 1.385(10) . ?
C47 C48 1.415(10) . ?
C47 H47 0.9500 . ?
C48 C49 1.365(11) . ?
C48 H48 0.9500 . ?
C49 C50 1.374(11) . ?
C49 H49 0.9500 . ?
C50 C51 1.370(11) . ?
C50 H50 0.9500 . ?
C51 H51 0.9500 . ?
N11 C55 1.495(7) . ?
N11 C54 1.505(7) . ?
N11 C52 1.505(6) . ?
N11 C53 1.506(6) . ?
C52 H52A 0.9800 . ?
C52 H52B 0.9800 . ?
C52 H52C 0.9800 . ?
C53 H53A 0.9800 . ?
C53 H53B 0.9800 . ?
C53 H53C 0.9800 . ?
C54 H54A 0.9800 . ?
C54 H54B 0.9800 . ?
C54 H54C 0.9800 . ?
C55 C56 1.382(8) . ?
C55 C60 1.397(7) . ?
C56 C57 1.385(8) . ?
C56 H56 0.9500 . ?
C57 C58 1.379(8) . ?
C57 H57 0.9500 . ?
C58 C59 1.374(8) . ?
C58 H58 0.9500 . ?
C59 C60 1.385(8) . ?
C59 H59 0.9500 . ?
C60 H60 0.9500 . ?
N12 C64 1.487(8) . ?
N12 C62 1.502(8) . ?
N12 C63 1.511(8) . ?
N12 C61 1.514(8) . ?
C61 H61A 0.9800 . ?
C61 H61B 0.9800 . ?
C61 H61C 0.9800 . ?
C62 H62A 0.9800 . ?
C62 H62B 0.9800 . ?
C62 H62C 0.9800 . ?
C63 H63A 0.9800 . ?
C63 H63B 0.9800 . ?
C63 H63C 0.9800 . ?
C64 C69 1.353(8) . ?
C64 C65 1.383(8) . ?
C65 C66 1.394(10) . ?
C65 H65 0.9500 . ?
C66 C67 1.365(10) . ?
C66 H66 0.9500 . ?
C67 C68 1.383(10) . ?
C67 H67 0.9500 . ?
C68 C69 1.417(9) . ?
C68 H68 0.9500 . ?
C69 H69 0.9500 . ?
N13 C73 1.486(8) . ?
N13 C72 1.491(8) . ?
N13 C71 1.497(8) . ?
N13 C70 1.522(9) . ?
C70 H70A 0.9800 . ?
C70 H70B 0.9800 . ?
C70 H70C 0.9800 . ?
C71 H71A 0.9800 . ?
C71 H71B 0.9800 . ?
C71 H71C 0.9800 . ?
C72 H72A 0.9800 . ?
C72 H72B 0.9800 . ?
C72 H72C 0.9800 . ?
C73 C74 1.357(10) . ?
C73 C78 1.385(9) . ?
C74 C75 1.375(12) . ?
C74 H74 0.9500 . ?
C75 C76 1.348(13) . ?
C75 H75 0.9500 . ?
C76 C77 1.417(13) . ?
C76 H76 0.9500 . ?
C77 C78 1.374(10) . ?
C77 H77 0.9500 . ?
C78 H78 0.9500 . ?
S13 O4 1.579(5) . ?
S13 C79 1.692(9) . ?
S13 C80 1.712(12) . ?
C79 H79A 0.9800 . ?
C79 H79B 0.9800 . ?
C79 H79C 0.9800 . ?
C80 H80A 0.9800 . ?
C80 H80B 0.9800 . ?
C80 H80C 0.9800 . ?
S14 O5 1.528(5) . ?
S14 C81 1.767(6) . ?
S14 C82 1.771(7) . ?
C81 H81A 0.9800 . ?
C81 H81B 0.9800 . ?
C81 H81C 0.9800 . ?
C82 H82A 0.9800 . ?
C82 H82B 0.9800 . ?
C82 H82C 0.9800 . ?
O6 C85 1.237(8) . ?
N14 C85 1.312(8) . ?
N14 C83 1.452(9) . ?
N14 C84 1.471(9) . ?
C83 H83A 0.9800 . ?
C83 H83B 0.9800 . ?
C83 H83C 0.9800 . ?
C84 H84A 0.9800 . ?
C84 H84B 0.9800 . ?
C84 H84C 0.9800 . ?
C85 H85 0.9500 . ?
O7 C88 1.238(8) . ?
N15 C88 1.332(10) . ?
N15 C87 1.411(10) . ?
N15 C86 1.456(10) . ?
C86 H86A 0.9800 . ?
C86 H86B 0.9800 . ?
C86 H86C 0.9800 . ?
C87 H87A 0.9800 . ?
C87 H87B 0.9800 . ?
C87 H87C 0.9800 . ?
C88 H88 0.9500 . ?
O8 C91 1.199(7) . ?
N16 C91 1.298(8) . ?
N16 C89 1.449(9) . ?
N16 C90 1.463(10) . ?
C89 H89A 0.9800 . ?
C89 H89B 0.9800 . ?
C89 H89C 0.9800 . ?
C90 H90A 0.9800 . ?
C90 H90B 0.9800 . ?
C90 H90C 0.9800 . ?
C91 H91 0.9500 . ?
O9 C94 1.213(9) . ?
N17 C94 1.319(10) . ?
N17 C93 1.411(11) . ?
N17 C92 1.447(10) . ?
C92 H92A 0.9800 . ?
C92 H92B 0.9800 . ?
C92 H92C 0.9800 . ?
C93 H93A 0.9800 . ?
C93 H93B 0.9800 . ?
C93 H93C 0.9800 . ?
C94 H94 0.9500 . ?
O10 C97 1.250(7) . ?
N18 C97 1.290(8) . ?
N18 C95 1.437(7) . ?
N18 C96 1.458(8) . ?
C95 H95A 0.9800 . ?
C95 H95B 0.9800 . ?
C95 H95C 0.9800 . ?
C96 H96A 0.9800 . ?
C96 H96B 0.9800 . ?
C96 H96C 0.9800 . ?
C97 H97 0.9500 . ?
O11 C100 1.204(18) . ?
N19 C100 1.29(2) . ?
N19 C99 1.31(2) . ?
N19 C98 1.57(2) . ?

loop_
_platon_squeeze_void_nr
_platon_squeeze_void_average_x
_platon_squeeze_void_average_y
_platon_squeeze_void_average_z
_platon_squeeze_void_volume
_platon_squeeze_void_count_electrons
_platon_squeeze_void_content
1 0.500 0.500 0.000 702 123 ' '
2 0.278 0.046 0.106 7 0 ' '
3 0.325 0.991 0.601 9 -1 ' '
4 0.675 0.009 0.399 9 -1 ' '
5 0.722 0.954 0.894 7 0 ' '
